data_4347142
loop_
_publ_author_name
'Vinslava, Alina'
'Tasiopoulos, Anastasios J.'
'Wernsdorfer, Wolfgang'
'Abboud, Khalil A.'
'Christou, George'

_publ_section_title
;
 Molecules at the Quantum-Classical Nanoparticle Interface: Giant Mn70
 Single-Molecule Magnets of \\sim 4 nm Diameter.
;
_journal_issue 7
_journal_name_full 'Inorganic chemistry'
_journal_page_first 3419
_journal_page_last 3430
_journal_paper_doi 10.1021/acs.inorgchem.5b02790
_journal_volume 55
_journal_year 2016
_chemical_formula_sum 'C280 H644 Mn70 O362'
_chemical_formula_weight 13649.75
_space_group_IT_number 12
_space_group_name_Hall '-C 2y'
_space_group_name_H-M_alt 'C 1 2/m 1'
_symmetry_cell_setting monoclinic
_symmetry_space_group_name_H-M 'C 1 2/m 1'
_atom_sites_solution_hydrogens geom
_atom_sites_solution_primary direct
_atom_sites_solution_secondary difmap
_audit_creation_method SHELXL-97
_cell_angle_alpha 90.00
_cell_angle_beta 108.878(2)
_cell_angle_gamma 90.00
_cell_formula_units_Z 2
_cell_length_a 40.264(4)
_cell_length_b 52.631(5)
_cell_length_c 15.3486(16)
_cell_measurement_reflns_used 72
_cell_measurement_temperature 173(2)
_cell_measurement_theta_max 28.0
_cell_measurement_theta_min 2.0
_cell_volume 30776(5)
_computing_cell_refinement 'Bruker SMART & SAINT (Bruker 1998)'
_computing_data_collection 'Bruker SMART (Bruker 1998)'
_computing_data_reduction 'Bruker SHELXTL V6.1 (Bruker 2000)'
_computing_molecular_graphics 'Bruker SHELXTL'
_computing_publication_material 'Bruker SHELXTL'
_computing_structure_refinement 'Bruker SHELXTL'
_computing_structure_solution 'Bruker SHELXTL'
_diffrn_ambient_temperature 173(2)
_diffrn_measured_fraction_theta_full 0.876
_diffrn_measured_fraction_theta_max 0.876
_diffrn_measurement_device_type 'SMART CCD area detector'
_diffrn_measurement_method '\w scans'
_diffrn_radiation_monochromator graphite
_diffrn_radiation_source 'normal-focus sealed tube'
_diffrn_radiation_type MoK\a
_diffrn_radiation_wavelength 0.71073
_diffrn_reflns_av_R_equivalents 0.1469
_diffrn_reflns_av_sigmaI/netI 0.2806
_diffrn_reflns_limit_h_max 46
_diffrn_reflns_limit_h_min -44
_diffrn_reflns_limit_k_max 25
_diffrn_reflns_limit_k_min -60
_diffrn_reflns_limit_l_max 17
_diffrn_reflns_limit_l_min -17
_diffrn_reflns_number 64265
_diffrn_reflns_theta_full 24.98
_diffrn_reflns_theta_max 24.98
_diffrn_reflns_theta_min 0.77
_diffrn_standards_decay_% 0
_diffrn_standards_number 0
_exptl_absorpt_coefficient_mu 1.474
_exptl_absorpt_correction_T_max 0.8977
_exptl_absorpt_correction_T_min 0.7719
_exptl_absorpt_correction_type 'integration to analytical'
_exptl_absorpt_process_details 'based on measured indexed crystal faces, SHELXTL (Bruker 1998)'
_exptl_crystal_colour red/brown
_exptl_crystal_density_diffrn 1.473
_exptl_crystal_density_meas 0
_exptl_crystal_density_method 'not measured'
_exptl_crystal_description needles
_exptl_crystal_F_000 13940
_exptl_crystal_size_max 0.16
_exptl_crystal_size_mid 0.14
_exptl_crystal_size_min 0.09
_refine_diff_density_max 0.582
_refine_diff_density_min -0.489
_refine_diff_density_rms 0.108
_refine_ls_extinction_method none
_refine_ls_goodness_of_fit_ref 0.712
_refine_ls_hydrogen_treatment mixed
_refine_ls_matrix_type full
_refine_ls_number_parameters 1199
_refine_ls_number_reflns 23997
_refine_ls_number_restraints 287
_refine_ls_restrained_S_all 0.708
_refine_ls_R_factor_all 0.1866
_refine_ls_R_factor_gt 0.0694
_refine_ls_shift/su_max 0.001
_refine_ls_shift/su_mean 0.000
_refine_ls_structure_factor_coef Fsqd
_refine_ls_weighting_details 'calc w=1/[\s^2^(Fo^2^)+(0.0852P)^2^+0.0000P] where P=(Fo^2^+2Fc^2^)/3'
_refine_ls_weighting_scheme calc
_refine_ls_wR_factor_gt 0.1623
_refine_ls_wR_factor_ref 0.1891
_reflns_number_gt 6777
_reflns_number_total 23997
_reflns_threshold_expression I>2\s(I)
_cod_data_source_file ic5b02790_si_002.cif
_cod_data_source_block new
_cod_depositor_comments
;
The following automatic conversions were performed:

data item '_symmetry_cell_setting' value 'Monoclinic' was changed to
'monoclinic' in accordance with the
/home/saulius/struct/COD-crude-data/automatic-downloads/DataCite-retrospective/ACS/depositions/lib/dictionaries/cif_core.dic
dictionary named 'cif_core.dic' version 2.4.2 last updated on
2011-04-26.

Automatic conversion script
Id: cif_fix_values 6909 2019-04-08 15:41:33Z antanas 
;
_cod_original_sg_symbol_H-M C2/m
_cod_database_code 4347142

loop_
_symmetry_equiv_pos_as_xyz
'x, y, z'
'-x, y, -z'
'x+1/2, y+1/2, z'
'-x+1/2, y+1/2, -z'
'-x, -y, -z'
'x, -y, z'
'-x+1/2, -y+1/2, -z'
'x+1/2, -y+1/2, z'

loop_
_atom_site_label
_atom_site_type_symbol
_atom_site_fract_x
_atom_site_fract_y
_atom_site_fract_z
_atom_site_U_iso_or_equiv
_atom_site_adp_type
_atom_site_occupancy
_atom_site_symmetry_multiplicity
_atom_site_calc_flag
_atom_site_refinement_flags
_atom_site_disorder_assembly
_atom_site_disorder_group
Mn1 Mn 0.59615(7) 0.5000 0.1509(2) 0.0839(10) Uani 1 2 d S . .
Mn2 Mn 0.65254(7) 0.5000 0.0821(2) 0.0777(9) Uani 1 2 d S . .
Mn3 Mn 0.70218(8) 0.5000 -0.01270(18) 0.0750(9) Uani 1 2 d S . .
Mn4 Mn 0.69795(5) 0.55541(3) 0.09805(13) 0.0653(6) Uani 1 1 d . . .
Mn5 Mn 0.63719(5) 0.55587(3) 0.17995(14) 0.0720(6) Uani 1 1 d . . .
Mn6 Mn 0.66373(4) 0.60718(3) 0.08996(13) 0.0651(6) Uani 1 1 d . . .
Mn7 Mn 0.70913(4) 0.58002(3) 0.26972(12) 0.0607(5) Uani 1 1 d . . .
Mn8 Mn 0.75667(4) 0.62236(3) 0.43001(12) 0.0606(5) Uani 1 1 d . . .
Mn9 Mn 0.72291(4) 0.64350(3) 0.25576(12) 0.0587(5) Uani 1 1 d . . .
Mn10 Mn 0.67981(4) 0.67042(3) 0.10029(13) 0.0593(5) Uani 1 1 d . . .
Mn11 Mn 0.75778(4) 0.69704(3) 0.18868(12) 0.0536(5) Uani 1 1 d . . .
Mn12 Mn 0.80214(4) 0.67022(3) 0.37012(12) 0.0561(5) Uani 1 1 d . . .
Mn13 Mn 0.83671(4) 0.68736(3) 0.24673(12) 0.0524(5) Uani 1 1 d . . .
Mn14 Mn 0.81391(4) 0.72756(3) 0.36554(12) 0.0551(5) Uani 1 1 d . . .
Mn15 Mn 0.87338(4) 0.77263(3) 0.43815(13) 0.0625(6) Uani 1 1 d . . .
Mn16 Mn 0.89578(4) 0.73424(3) 0.34115(13) 0.0596(5) Uani 1 1 d . . .
Mn17 Mn 0.91492(4) 0.70250(3) 0.21870(12) 0.0539(5) Uani 1 1 d . . .
Mn18 Mn 0.98350(4) 0.72176(3) 0.40357(12) 0.0490(5) Uani 1 1 d . . .
Mn19 Mn 0.96104(4) 0.76263(3) 0.51805(12) 0.0543(5) Uani 1 1 d . . .
O1 O 0.6210(3) 0.5000 0.2992(9) 0.106(4) Uani 1 2 d S . .
O2 O 0.5642(2) 0.52645(18) 0.1706(7) 0.111(3) Uani 1 1 d . . .
O3 O 0.5645(3) 0.5000 -0.0076(10) 0.123(5) Uani 1 2 d S . .
O4 O 0.6141(4) 0.5000 -0.0597(10) 0.126(6) Uani 1 2 d S . .
O5 O 0.6560(4) 0.5000 -0.1376(8) 0.094(5) Uani 1 2 d S . .
O6 O 0.7200(2) 0.52682(16) -0.0745(6) 0.093(3) Uani 1 1 d . . .
O7 O 0.7571(3) 0.5000 0.0851(7) 0.073(3) Uani 1 2 d S . .
O8 O 0.7113(2) 0.56415(13) -0.0114(6) 0.074(3) Uani 1 1 d . . .
O9 O 0.7535(2) 0.54375(13) 0.1691(6) 0.070(2) Uani 1 1 d . . .
O10 O 0.6387(2) 0.54454(15) 0.3183(6) 0.083(3) Uani 1 1 d . . .
O11 O 0.5882(2) 0.56384(15) 0.1548(7) 0.092(3) Uani 1 1 d . . .
O12 O 0.68178(17) 0.61390(12) -0.0338(5) 0.067(2) Uani 1 1 d . . .
O13 O 0.61905(18) 0.62372(15) 0.0234(6) 0.080(3) Uani 1 1 d . . .
O14 O 0.76242(19) 0.56560(15) 0.2962(6) 0.067(2) Uani 1 1 d . . .
O15 O 0.7101(2) 0.56692(14) 0.3892(6) 0.082(3) Uani 1 1 d . . .
O16 O 0.7167(2) 0.64131(16) 0.4742(6) 0.083(3) Uani 1 1 d . . .
O17 O 0.74676(19) 0.59256(15) 0.4965(5) 0.071(2) Uani 1 1 d . . .
O18 O 0.80110(17) 0.59900(13) 0.4199(5) 0.065(2) Uani 1 1 d . . .
O19 O 0.79065(19) 0.63571(14) 0.5452(5) 0.069(2) Uani 1 1 d . . .
O20 O 0.6882(2) 0.65868(15) 0.3294(6) 0.072(3) Uani 1 1 d . . .
O21 O 0.7609(3) 0.6276(3) 0.1731(9) 0.187(5) Uiso 1 1 d . C .
O22 O 0.64734(18) 0.68005(14) 0.1907(6) 0.088(3) Uani 1 1 d . . .
O23 O 0.7033(2) 0.66177(13) -0.0027(5) 0.065(3) Uani 1 1 d . . .
O24 O 0.63372(17) 0.66348(13) 0.0045(5) 0.068(2) Uani 1 1 d . . .
O25 O 0.67510(18) 0.70646(12) 0.0645(5) 0.067(3) Uani 1 1 d . . .
O26 O 0.72477(18) 0.72581(11) 0.1483(5) 0.065(2) Uani 1 1 d . . .
O27 O 0.75098(17) 0.68857(13) 0.0464(5) 0.057(2) Uani 1 1 d . . .
O28 O 0.83748(18) 0.63713(12) 0.3797(5) 0.059(2) Uani 1 1 d . . .
O29 O 0.81597(17) 0.66890(14) 0.5080(5) 0.062(2) Uani 1 1 d . . .
O30 O 0.83412(18) 0.67672(13) 0.1222(5) 0.059(2) Uani 1 1 d . . .
O31 O 0.86892(18) 0.65289(13) 0.2954(5) 0.059(2) Uani 1 1 d . . .
O32 O 0.82573(18) 0.73048(13) 0.5120(6) 0.068(2) Uani 1 1 d . . .
O33 O 0.78605(17) 0.75871(13) 0.3530(5) 0.062(2) Uani 1 1 d . . .
O34 O 0.87484(18) 0.75438(14) 0.5633(5) 0.064(2) Uani 1 1 d . . .
O35 O 0.82731(18) 0.78782(13) 0.4271(6) 0.070(3) Uani 1 1 d . . .
O36 O 0.8962(2) 0.80251(13) 0.5126(5) 0.073(2) Uani 1 1 d . . .
O37 O 0.87303(18) 0.79798(14) 0.3161(5) 0.081(3) Uani 1 1 d . F .
O38 O 0.88899(19) 0.76153(14) 0.2291(6) 0.067(3) Uani 1 1 d . . .
O39 O 0.90661(19) 0.73596(15) 0.1283(6) 0.073(3) Uani 1 1 d . . .
O40 O 0.9577(2) 0.69872(13) 0.1848(5) 0.068(2) Uani 1 1 d . . .
O41 O 0.93016(17) 0.66429(11) 0.2837(5) 0.058(2) Uani 1 1 d . . .
O42 O 0.88738(19) 0.68264(13) 0.1073(5) 0.059(2) Uani 1 1 d . . .
O43 O 1.00166(16) 0.71683(12) 0.2999(6) 0.054(2) Uani 1 1 d . . .
O44 O 0.98554(17) 0.68031(12) 0.4245(5) 0.053(2) Uani 1 1 d . . .
O45 O 0.95331(17) 0.79896(12) 0.5325(5) 0.061(2) Uani 1 1 d . . .
O46 O 0.94437(16) 0.75477(12) 0.6433(5) 0.063(2) Uani 1 1 d . . .
O47 O 0.9122(5) 0.6853(4) 0.5224(16) 0.110(7) Uiso 0.50 1 d P A 5
O47' O 0.8994(6) 0.7012(5) 0.4705(17) 0.159(9) Uiso 0.50 1 d P B 6
O48 O 0.68235(18) 0.52317(12) 0.0483(5) 0.071(2) Uani 1 1 d . . .
O49 O 0.62685(18) 0.52306(13) 0.1246(5) 0.073(2) Uani 1 1 d . . .
O50 O 0.68548(18) 0.54990(12) 0.2070(5) 0.062(2) Uani 1 1 d . . .
O51 O 0.64452(18) 0.57377(12) 0.0441(5) 0.075(3) Uani 1 1 d . . .
O52 O 0.70641(17) 0.58888(11) 0.1461(5) 0.059(2) Uani 1 1 d . . .
O53 O 0.65044(19) 0.59072(13) 0.2190(5) 0.069(2) Uani 1 1 d . . .
O54 O 0.72434(17) 0.61227(11) 0.3163(4) 0.058(2) Uani 1 1 d . . .
O55 O 0.68255(16) 0.63698(11) 0.1495(5) 0.054(2) Uani 1 1 d . . .
O56 O 0.76319(15) 0.64962(12) 0.3593(5) 0.056(2) Uani 1 1 d . . .
O57 O 0.72218(16) 0.67577(12) 0.1968(5) 0.058(2) Uani 1 1 d . . .
O58 O 0.79378(15) 0.67155(11) 0.2408(5) 0.0486(19) Uani 1 1 d . . .
O59 O 0.77231(16) 0.70751(12) 0.3467(5) 0.057(2) Uani 1 1 d . . .
O60 O 0.79728(16) 0.71943(12) 0.2014(5) 0.054(2) Uani 1 1 d . . .
O61 O 0.83609(15) 0.69516(11) 0.3654(4) 0.0456(18) Uani 1 1 d . . .
O62 O 0.87631(15) 0.70731(11) 0.2561(4) 0.0465(19) Uani 1 1 d . . .
O63 O 0.85366(16) 0.74515(11) 0.3609(5) 0.057(2) Uani 1 1 d . . .
O64 O 0.91568(14) 0.75927(11) 0.4316(4) 0.0496(19) Uani 1 1 d . . .
O65 O 0.93682(15) 0.72180(11) 0.3252(5) 0.054(2) Uani 1 1 d . . .
O66 O 0.97030(14) 0.72723(11) 0.5090(4) 0.0484(19) Uani 1 1 d . . .
O67 O 0.98972(16) 0.76492(12) 0.4078(5) 0.059(2) Uani 1 1 d . . .
C1 C 0.6328(7) 0.5220(6) 0.342(2) 0.080(8) Uiso 0.50 1 d PU . .
C2 C 0.6427(7) 0.5181(5) 0.447(2) 0.137(12) Uiso 0.50 1 d PU . .
H2A H 0.6509 0.5340 0.4777 0.205 Uiso 0.50 1 d PR . .
H2B H 0.6225 0.5126 0.4620 0.205 Uiso 0.50 1 d PR . .
H2C H 0.6609 0.5056 0.4670 0.205 Uiso 0.50 1 d PR . .
C3 C 0.5645(4) 0.5512(3) 0.1630(11) 0.108(6) Uani 1 1 d U . .
C4 C 0.5275(4) 0.5628(3) 0.1498(14) 0.193(9) Uani 1 1 d U . .
H4A H 0.5285 0.5813 0.1448 0.289 Uiso 1 1 calc R . .
H4B H 0.5201 0.5584 0.2028 0.289 Uiso 1 1 calc R . .
H4C H 0.5105 0.5559 0.0935 0.289 Uiso 1 1 calc R . .
C5 C 0.5289(13) 0.5000 -0.052(4) 0.150(19) Uiso 0.50 2 d SPU . .
H5A H 0.5188 0.5148 -0.0344 0.180 Uiso 0.25 1 d PR . .
C6 C 0.5231(11) 0.5000 -0.152(3) 0.133(16) Uiso 0.50 2 d SPU . .
H6A H 0.4982 0.5000 -0.1830 0.200 Uiso 0.50 2 d SPR . .
H6B H 0.5333 0.5149 -0.1693 0.200 Uiso 0.25 1 d PR . .
C7 C 0.6283(10) 0.5000 -0.140(3) 0.21(2) Uiso 1 2 d SU . .
C8 C 0.5947(8) 0.5000 -0.239(2) 0.235(15) Uiso 1 2 d SU . .
H8A H 0.6053 0.5000 -0.2865 0.353 Uiso 1 2 d SR . .
H8B H 0.5804 0.4851 -0.2445 0.353 Uiso 0.50 1 d PR . .
C9 C 0.7203(4) 0.5519(3) -0.0711(11) 0.093(5) Uani 1 1 d U . .
C10 C 0.7326(4) 0.5649(2) -0.1385(10) 0.132(7) Uani 1 1 d U . .
H10A H 0.7321 0.5833 -0.1293 0.198 Uiso 1 1 calc R . .
H10B H 0.7173 0.5606 -0.2007 0.198 Uiso 1 1 calc R . .
H10C H 0.7567 0.5595 -0.1310 0.198 Uiso 1 1 calc R . .
C11 C 0.7735(4) 0.5518(3) 0.2458(10) 0.076(4) Uani 1 1 d U . .
C12 C 0.8096(3) 0.5438(2) 0.2711(9) 0.095(5) Uani 1 1 d U . .
H12A H 0.8129 0.5334 0.2216 0.143 Uiso 1 1 calc R . .
H12B H 0.8156 0.5338 0.3279 0.143 Uiso 1 1 calc R . .
H12C H 0.8248 0.5588 0.2810 0.143 Uiso 1 1 calc R . .
C13 C 0.6124(3) 0.6459(2) -0.0065(10) 0.090(5) Uani 1 1 d U . .
C14 C 0.5754(3) 0.6510(2) -0.0664(11) 0.137(7) Uani 1 1 d U . .
H14A H 0.5731 0.6689 -0.0855 0.205 Uiso 1 1 calc R . .
H14B H 0.5592 0.6474 -0.0319 0.205 Uiso 1 1 calc R . .
H14C H 0.5696 0.6401 -0.1210 0.205 Uiso 1 1 calc R . .
C15 C 0.7279(4) 0.5730(3) 0.4753(10) 0.084(4) Uani 1 1 d U . .
C16 C 0.7272(5) 0.5559(3) 0.5533(10) 0.165(8) Uani 1 1 d U . .
H16A H 0.7417 0.5634 0.6119 0.248 Uiso 1 1 calc R . .
H16B H 0.7365 0.5392 0.5455 0.248 Uiso 1 1 calc R . .
H16C H 0.7030 0.5541 0.5533 0.248 Uiso 1 1 calc R . .
C17 C 0.8104(4) 0.6543(2) 0.5659(10) 0.075(4) Uani 1 1 d U . .
C18 C 0.8297(4) 0.6587(2) 0.6680(9) 0.112(5) Uani 1 1 d U . .
H18A H 0.8445 0.6738 0.6755 0.169 Uiso 1 1 calc R . .
H18B H 0.8444 0.6439 0.6937 0.169 Uiso 1 1 calc R . .
H18C H 0.8126 0.6612 0.7004 0.169 Uiso 1 1 calc R . .
C19 C 0.6923(4) 0.6527(3) 0.4166(13) 0.085(5) Uani 1 1 d U . .
C20 C 0.6615(3) 0.6598(3) 0.4525(10) 0.123(6) Uani 1 1 d U . .
H20A H 0.6672 0.6545 0.5169 0.185 Uiso 1 1 calc R . .
H20B H 0.6401 0.6511 0.4151 0.185 Uiso 1 1 calc R . .
H20C H 0.6578 0.6782 0.4481 0.185 Uiso 1 1 calc R . .
C21 C 0.7811(6) 0.6140(4) 0.1310(16) 0.198(9) Uiso 1 1 d U . .
C22 C 0.8070(7) 0.6041(5) 0.0943(19) 0.094(9) Uiso 0.50 1 d PU C 1
H22A H 0.8277 0.5986 0.1450 0.141 Uiso 0.50 1 calc PR C 1
H22B H 0.8139 0.6173 0.0587 0.141 Uiso 0.50 1 calc PR C 1
H22C H 0.7973 0.5896 0.0543 0.141 Uiso 0.50 1 calc PR C 1
C23 C 0.7834(8) 0.6105(6) 0.017(2) 0.136(12) Uiso 0.50 1 d PU C 2
H23A H 0.7615 0.6166 -0.0279 0.205 Uiso 0.50 1 calc PR C 2
H23B H 0.7868 0.5925 0.0053 0.205 Uiso 0.50 1 calc PR C 2
H23C H 0.8031 0.6204 0.0112 0.205 Uiso 0.50 1 calc PR C 2
C24 C 0.6248(6) 0.7000(4) 0.1691(17) 0.233(11) Uiso 1 1 d U . .
H24A H 0.6097 0.6990 0.1039 0.280 Uiso 1 1 calc R . .
H24B H 0.6379 0.7162 0.1786 0.280 Uiso 1 1 calc R . .
C24' C 0.6033(6) 0.6984(5) 0.2308(17) 0.273(13) Uiso 1 1 d U . .
H24C H 0.5884 0.7136 0.2228 0.410 Uiso 1 1 calc R . .
H24D H 0.6187 0.6974 0.2948 0.410 Uiso 1 1 calc R . .
H24E H 0.5884 0.6833 0.2156 0.410 Uiso 1 1 calc R . .
C25 C 0.7301(4) 0.6724(2) -0.0098(9) 0.075(4) Uani 1 1 d U . .
C26 C 0.7409(3) 0.6672(2) -0.0946(8) 0.087(4) Uani 1 1 d U . .
H26A H 0.7245 0.6549 -0.1345 0.130 Uiso 1 1 calc R . .
H26B H 0.7647 0.6601 -0.0754 0.130 Uiso 1 1 calc R . .
H26C H 0.7403 0.6830 -0.1284 0.130 Uiso 1 1 calc R . .
C27 C 0.6925(3) 0.7251(2) 0.0962(8) 0.051(3) Uani 1 1 d U . .
C28 C 0.6744(2) 0.75104(17) 0.0797(7) 0.062(3) Uani 1 1 d U . .
H28A H 0.6500 0.7490 0.0400 0.093 Uiso 1 1 calc R . .
H28B H 0.6867 0.7624 0.0497 0.093 Uiso 1 1 calc R . .
H28C H 0.6748 0.7584 0.1387 0.093 Uiso 1 1 calc R . .
C29 C 0.8625(3) 0.6372(3) 0.3458(8) 0.056(3) Uani 1 1 d U . .
C30 C 0.8854(3) 0.6128(2) 0.3661(9) 0.093(5) Uani 1 1 d U . .
H30A H 0.9038 0.6143 0.3373 0.139 Uiso 1 1 calc R . .
H30B H 0.8708 0.5980 0.3409 0.139 Uiso 1 1 calc R . .
H30C H 0.8963 0.6108 0.4328 0.139 Uiso 1 1 calc R . .
C31 C 0.8553(3) 0.6754(2) 0.0783(9) 0.061(4) Uani 1 1 d U . .
C32 C 0.8454(3) 0.6634(3) -0.0143(8) 0.100(5) Uani 1 1 d U . .
H32A H 0.8653 0.6644 -0.0379 0.151 Uiso 1 1 calc R . .
H32B H 0.8253 0.6724 -0.0563 0.151 Uiso 1 1 calc R . .
H32C H 0.8392 0.6456 -0.0096 0.151 Uiso 1 1 calc R . .
C33 C 0.8538(4) 0.7383(2) 0.5830(10) 0.074(4) Uani 1 1 d U . .
C34 C 0.8557(3) 0.7310(3) 0.6751(8) 0.116(6) Uani 1 1 d U . .
H34A H 0.8773 0.7379 0.7191 0.174 Uiso 1 1 calc R . .
H34B H 0.8560 0.7125 0.6797 0.174 Uiso 1 1 calc R . .
H34C H 0.8353 0.7377 0.6889 0.174 Uiso 1 1 calc R . .
C35 C 0.7970(3) 0.7807(2) 0.3858(9) 0.066(4) Uani 1 1 d U . .
C36 C 0.7680(2) 0.80180(19) 0.3606(9) 0.085(4) Uani 1 1 d U . .
H36A H 0.7782 0.8180 0.3877 0.127 Uiso 1 1 calc R . .
H36B H 0.7491 0.7970 0.3847 0.127 Uiso 1 1 calc R . .
H36C H 0.7585 0.8035 0.2935 0.127 Uiso 1 1 calc R . .
C37 C 0.9269(3) 0.8112(2) 0.5331(9) 0.067(4) Uani 1 1 d U . .
C38 C 0.9315(3) 0.8384(2) 0.5594(11) 0.125(6) Uani 1 1 d U . .
H38A H 0.9562 0.8431 0.5736 0.188 Uiso 1 1 calc R . .
H38B H 0.9242 0.8412 0.6137 0.188 Uiso 1 1 calc R . .
H38C H 0.9170 0.8488 0.5083 0.188 Uiso 1 1 calc R . .
C39 C 0.8529(6) 0.8219(5) 0.2772(16) 0.215(10) Uiso 1 1 d U . .
H39A H 0.8285 0.8171 0.2411 0.258 Uiso 1 1 d R D 10
H39B H 0.8518 0.8325 0.3294 0.258 Uiso 1 1 d R D 10
C40 C 0.8683(10) 0.8354(8) 0.217(3) 0.140(12) Uiso 0.50 1 d PU F .
H40A H 0.8517 0.8427 0.1614 0.210 Uiso 0.50 1 calc PR E 6
H40B H 0.8615 0.8179 0.2250 0.210 Uiso 0.50 1 calc PR E 6
H40C H 0.8919 0.8356 0.2126 0.210 Uiso 0.50 1 calc PR E 6
C41 C 0.8681(10) 0.8425(7) 0.255(3) 0.131(12) Uiso 0.50 1 d PU F 6
H41A H 0.8560 0.8586 0.2336 0.196 Uiso 0.50 1 calc PR F 6
H41B H 0.8922 0.8459 0.2938 0.196 Uiso 0.50 1 calc PR F 6
H41C H 0.8557 0.8331 0.2899 0.196 Uiso 0.50 1 calc PR F 6
C42 C 0.8980(3) 0.7582(3) 0.1556(10) 0.085(5) Uani 1 1 d U . .
C43 C 0.9021(3) 0.7802(2) 0.0971(8) 0.093(4) Uani 1 1 d U . .
H43A H 0.9087 0.7738 0.0451 0.140 Uiso 1 1 calc R . .
H43B H 0.9203 0.7917 0.1343 0.140 Uiso 1 1 calc R . .
H43C H 0.8798 0.7894 0.0740 0.140 Uiso 1 1 calc R . .
C44 C 0.9889(4) 0.7062(2) 0.2169(10) 0.068(4) Uani 1 1 d U . .
C45 C 1.0138(3) 0.7022(3) 0.1625(8) 0.095(5) Uani 1 1 d U . .
H45A H 1.0012 0.6943 0.1032 0.143 Uiso 1 1 calc R . .
H45B H 1.0332 0.6912 0.1972 0.143 Uiso 1 1 calc R . .
H45C H 1.0233 0.7187 0.1519 0.143 Uiso 1 1 calc R . .
C46 C 1.0000 0.6687(3) 0.5000 0.060(5) Uani 1 2 d SU . .
C47 C 1.0000 0.6406(3) 0.5000 0.094(7) Uani 1 2 d SU . .
H47A H 1.0119 0.6344 0.5625 0.141 Uiso 0.50 1 calc PR . .
H47B H 1.0123 0.6344 0.4586 0.141 Uiso 0.50 1 calc PR . .
H47C H 0.9757 0.6344 0.4789 0.141 Uiso 0.50 1 calc PR . .
C48 C 0.6208(3) 0.5697(2) -0.0485(9) 0.099(5) Uani 1 1 d U . .
H48A H 0.6285 0.5543 -0.0741 0.119 Uiso 1 1 calc R . .
H48B H 0.6227 0.5843 -0.0872 0.119 Uiso 1 1 calc R . .
C49 C 0.5839(3) 0.5665(3) -0.0547(10) 0.155(7) Uani 1 1 d U . .
H49A H 0.5697 0.5637 -0.1191 0.232 Uiso 1 1 calc R . .
H49B H 0.5758 0.5819 -0.0316 0.232 Uiso 1 1 calc R . .
H49C H 0.5817 0.5519 -0.0176 0.232 Uiso 1 1 calc R . .
C50 C 0.6348(3) 0.6046(3) 0.2764(13) 0.128(7) Uani 1 1 d U . .
H50A H 0.6532 0.6144 0.3227 0.154 Uiso 1 1 calc R . .
H50B H 0.6244 0.5924 0.3096 0.154 Uiso 1 1 calc R . .
C51 C 0.6078(4) 0.6218(3) 0.2240(13) 0.162(8) Uani 1 1 d U . .
H51A H 0.5979 0.6309 0.2656 0.243 Uiso 1 1 calc R . .
H51B H 0.5892 0.6122 0.1788 0.243 Uiso 1 1 calc R . .
H51C H 0.6180 0.6341 0.1919 0.243 Uiso 1 1 calc R . .
C52 C 0.7490(3) 0.7106(2) 0.4108(10) 0.098(5) Uani 1 1 d U . .
H52A H 0.7427 0.6938 0.4299 0.118 Uiso 1 1 calc R . .
H52B H 0.7615 0.7205 0.4666 0.118 Uiso 1 1 calc R . .
C53 C 0.7196(4) 0.7233(2) 0.3583(11) 0.146(7) Uani 1 1 d U . .
H53A H 0.7037 0.7259 0.3942 0.219 Uiso 1 1 calc R . .
H53B H 0.7077 0.7133 0.3033 0.219 Uiso 1 1 calc R . .
H53C H 0.7264 0.7398 0.3398 0.219 Uiso 1 1 calc R . .
C54 C 0.8009(3) 0.73539(19) 0.1303(8) 0.059(3) Uani 1 1 d U . .
H54A H 0.7852 0.7292 0.0703 0.071 Uiso 1 1 calc R . .
H54B H 0.8253 0.7343 0.1295 0.071 Uiso 1 1 calc R . .
C55 C 0.7923(3) 0.76245(19) 0.1420(8) 0.073(4) Uani 1 1 d U . .
H55A H 0.7953 0.7726 0.0915 0.110 Uiso 1 1 calc R . .
H55B H 0.8081 0.7689 0.2008 0.110 Uiso 1 1 calc R . .
H55C H 0.7680 0.7637 0.1415 0.110 Uiso 1 1 calc R . .
C56 C 0.9166(6) 0.6718(5) 0.608(2) 0.180(9) Uiso 1 1 d U . .
C57 C 0.9221(8) 0.6541(6) 0.587(2) 0.141(14) Uiso 0.50 1 d PU A 4
H57A H 0.9279 0.6424 0.6399 0.211 Uiso 0.50 1 calc PR A 4
H57B H 0.9419 0.6553 0.5640 0.211 Uiso 0.50 1 calc PR A 4
H57C H 0.9014 0.6477 0.5386 0.211 Uiso 0.50 1 calc PR A 4
C58 C 0.9172(8) 0.6789(6) 0.679(2) 0.148(14) Uiso 0.50 1 d PU A 3
H58A H 0.9239 0.6650 0.7234 0.223 Uiso 0.50 1 calc PR A 3
H58B H 0.8939 0.6852 0.6753 0.223 Uiso 0.50 1 calc PR A 3
H58C H 0.9343 0.6927 0.6985 0.223 Uiso 0.50 1 calc PR A 3
C59 C 0.9785(3) 0.7796(2) 0.3181(10) 0.102(5) Uani 1 1 d U . .
H59A H 0.9611 0.7696 0.2699 0.122 Uiso 1 1 calc R . .
H59B H 0.9990 0.7828 0.2977 0.122 Uiso 1 1 calc R . .
C60 C 0.9622(3) 0.8049(2) 0.3333(9) 0.096(5) Uani 1 1 d U . .
H60A H 0.9548 0.8145 0.2757 0.144 Uiso 1 1 calc R . .
H60B H 0.9796 0.8147 0.3809 0.144 Uiso 1 1 calc R . .
H60C H 0.9418 0.8015 0.3532 0.144 Uiso 1 1 calc R . .

loop_
_atom_site_aniso_label
_atom_site_aniso_U_11
_atom_site_aniso_U_22
_atom_site_aniso_U_33
_atom_site_aniso_U_23
_atom_site_aniso_U_13
_atom_site_aniso_U_12
Mn1 0.0618(19) 0.0515(18) 0.120(3) 0.000 0.0033(18) 0.000
Mn2 0.094(2) 0.0378(16) 0.085(2) 0.000 0.0063(18) 0.000
Mn3 0.121(2) 0.0330(15) 0.065(2) 0.000 0.0223(18) 0.000
Mn4 0.0801(13) 0.0321(10) 0.0691(14) -0.0014(10) 0.0042(11) 0.0033(10)
Mn5 0.0672(14) 0.0442(12) 0.0911(16) -0.0022(11) 0.0070(11) 0.0036(10)
Mn6 0.0645(12) 0.0339(10) 0.0750(14) -0.0056(10) -0.0076(11) 0.0012(9)
Mn7 0.0647(12) 0.0420(11) 0.0635(14) -0.0039(10) 0.0043(10) -0.0032(9)
Mn8 0.0655(12) 0.0516(11) 0.0570(13) -0.0036(10) 0.0093(10) -0.0076(10)
Mn9 0.0564(12) 0.0392(11) 0.0673(14) -0.0016(10) 0.0018(10) -0.0054(9)
Mn10 0.0471(11) 0.0347(10) 0.0800(15) -0.0044(10) -0.0016(10) -0.0006(9)
Mn11 0.0439(11) 0.0367(10) 0.0710(14) -0.0011(9) 0.0059(9) 0.0068(8)
Mn12 0.0473(11) 0.0468(11) 0.0642(14) -0.0075(10) 0.0042(10) -0.0029(9)
Mn13 0.0438(11) 0.0401(10) 0.0661(14) -0.0050(9) 0.0077(9) 0.0033(9)
Mn14 0.0414(11) 0.0455(11) 0.0712(14) -0.0184(10) 0.0082(9) 0.0008(9)
Mn15 0.0417(11) 0.0461(11) 0.0924(16) -0.0197(11) 0.0116(10) -0.0030(9)
Mn16 0.0394(10) 0.0503(11) 0.0821(15) -0.0196(10) 0.0101(10) -0.0001(9)
Mn17 0.0450(11) 0.0502(11) 0.0598(13) -0.0054(10) 0.0075(9) 0.0053(9)
Mn18 0.0390(10) 0.0432(10) 0.0600(13) 0.0011(9) 0.0094(9) -0.0002(8)
Mn19 0.0401(10) 0.0404(11) 0.0734(14) -0.0079(10) 0.0058(9) 0.0010(8)
O1 0.122(11) 0.072(10) 0.109(12) 0.000 0.018(9) 0.000
O2 0.071(6) 0.072(7) 0.166(10) -0.017(7) 0.006(6) -0.011(6)
O3 0.074(9) 0.078(9) 0.161(14) 0.000 -0.038(9) 0.000
O4 0.158(13) 0.040(7) 0.100(11) 0.000 -0.071(10) 0.000
O5 0.172(15) 0.036(7) 0.070(10) 0.000 0.033(10) 0.000
O6 0.152(8) 0.057(6) 0.077(7) 0.003(5) 0.046(6) 0.003(6)
O7 0.078(8) 0.028(6) 0.103(10) 0.000 0.018(7) 0.000
O8 0.124(7) 0.035(5) 0.059(6) -0.013(4) 0.025(5) 0.000(5)
O9 0.082(6) 0.041(5) 0.084(7) 0.000(5) 0.023(5) 0.016(4)
O10 0.092(6) 0.067(6) 0.090(7) -0.016(5) 0.027(5) -0.001(5)
O11 0.067(7) 0.055(6) 0.146(9) -0.001(6) 0.026(6) -0.008(5)
O12 0.077(5) 0.052(5) 0.053(5) -0.003(4) -0.004(4) 0.000(4)
O13 0.056(5) 0.046(5) 0.103(7) 0.009(5) -0.024(5) -0.002(4)
O14 0.071(6) 0.052(6) 0.072(7) -0.004(5) 0.015(5) 0.016(4)
O15 0.102(7) 0.074(6) 0.072(7) -0.019(5) 0.032(6) -0.031(5)
O16 0.065(6) 0.078(7) 0.090(7) -0.003(5) 0.002(5) -0.009(5)
O17 0.074(6) 0.057(6) 0.068(6) 0.001(5) 0.004(5) -0.020(5)
O18 0.069(5) 0.061(5) 0.060(5) 0.011(4) 0.013(4) 0.007(4)
O19 0.077(6) 0.058(6) 0.058(6) 0.000(4) 0.002(5) -0.018(5)
O20 0.081(6) 0.074(6) 0.066(6) -0.022(5) 0.032(5) -0.011(5)
O22 0.051(5) 0.048(5) 0.157(9) -0.003(5) 0.021(5) 0.012(4)
O23 0.061(6) 0.039(5) 0.082(7) 0.003(4) 0.004(5) -0.019(4)
O24 0.049(5) 0.041(5) 0.091(6) 0.006(4) -0.011(4) -0.005(4)
O25 0.053(5) 0.021(4) 0.098(7) -0.002(4) -0.014(4) -0.005(4)
O26 0.054(5) 0.020(4) 0.109(7) 0.004(4) 0.011(5) 0.006(4)
O27 0.050(5) 0.038(5) 0.077(6) 0.005(4) 0.011(4) 0.008(4)
O28 0.049(5) 0.040(4) 0.088(7) -0.005(4) 0.020(5) 0.008(4)
O29 0.061(5) 0.051(5) 0.065(6) -0.012(4) 0.009(4) -0.007(4)
O30 0.045(5) 0.069(5) 0.062(6) 0.006(4) 0.017(4) 0.011(4)
O31 0.060(5) 0.045(5) 0.065(6) 0.008(4) 0.012(5) 0.005(4)
O32 0.045(5) 0.057(5) 0.100(7) -0.023(5) 0.023(5) -0.001(4)
O33 0.045(5) 0.039(5) 0.095(7) -0.010(5) 0.014(4) 0.007(4)
O34 0.049(5) 0.074(6) 0.074(6) -0.025(5) 0.026(4) -0.027(4)
O35 0.027(4) 0.051(5) 0.123(8) -0.034(5) 0.014(5) 0.000(4)
O36 0.058(5) 0.061(5) 0.106(7) -0.037(5) 0.034(5) -0.012(4)
O37 0.069(5) 0.062(5) 0.101(7) 0.018(5) 0.012(5) 0.020(5)
O38 0.064(6) 0.064(5) 0.060(6) 0.022(5) 0.001(5) -0.005(4)
O39 0.053(5) 0.055(5) 0.089(7) 0.014(5) -0.010(4) 0.008(5)
O40 0.062(6) 0.050(5) 0.089(7) -0.010(5) 0.020(5) -0.001(5)
O41 0.073(5) 0.037(4) 0.056(5) -0.009(4) 0.007(4) 0.009(4)
O42 0.049(5) 0.060(5) 0.062(6) 0.004(4) 0.011(4) 0.012(4)
O43 0.028(4) 0.040(4) 0.081(6) 0.004(4) 0.001(4) -0.004(3)
O44 0.052(5) 0.038(4) 0.059(6) 0.006(4) 0.005(4) 0.004(4)
O45 0.041(5) 0.039(5) 0.093(6) -0.015(4) 0.008(4) 0.002(4)
O46 0.058(5) 0.053(5) 0.072(6) -0.018(4) 0.012(4) 0.013(4)
O48 0.098(6) 0.039(5) 0.055(5) -0.001(4) -0.006(5) -0.016(4)
O49 0.067(5) 0.051(5) 0.083(6) 0.006(4) -0.002(5) 0.000(4)
O50 0.081(6) 0.036(4) 0.069(6) 0.001(4) 0.024(5) 0.009(4)
O51 0.068(5) 0.035(5) 0.097(7) -0.010(4) -0.009(5) -0.008(4)
O52 0.065(5) 0.032(4) 0.069(6) -0.010(4) 0.006(4) 0.006(4)
O53 0.089(6) 0.034(5) 0.085(7) 0.003(4) 0.030(5) -0.001(4)
O54 0.073(5) 0.038(4) 0.051(5) -0.005(4) 0.005(4) 0.005(4)
O55 0.063(5) 0.023(4) 0.067(5) 0.000(4) 0.011(4) 0.001(3)
O56 0.042(4) 0.048(5) 0.067(5) 0.000(4) 0.004(4) -0.004(4)
O57 0.047(4) 0.045(5) 0.068(5) -0.009(4) 0.000(4) -0.009(4)
O58 0.047(4) 0.035(4) 0.066(5) -0.002(4) 0.021(4) 0.008(3)
O59 0.033(4) 0.060(5) 0.084(6) -0.026(4) 0.026(4) -0.004(4)
O60 0.055(5) 0.035(4) 0.063(6) -0.006(4) 0.005(4) -0.007(4)
O61 0.051(4) 0.034(4) 0.052(5) -0.004(4) 0.018(4) 0.000(3)
O62 0.040(4) 0.043(4) 0.051(5) -0.007(4) 0.007(4) -0.002(3)
O63 0.049(5) 0.033(4) 0.074(6) -0.007(4) -0.001(4) 0.008(4)
O64 0.029(4) 0.047(4) 0.062(5) -0.006(4) 0.000(4) -0.006(3)
O65 0.038(4) 0.042(4) 0.067(5) -0.007(4) -0.004(4) 0.004(3)
O66 0.026(4) 0.040(4) 0.068(5) 0.005(4) 0.000(4) 0.001(3)
O67 0.042(4) 0.035(4) 0.078(6) 0.007(4) -0.011(4) 0.000(4)
C3 0.049(9) 0.085(13) 0.157(16) 0.011(12) -0.012(10) 0.016(9)
C4 0.091(12) 0.172(17) 0.32(3) 0.001(18) 0.076(15) 0.060(12)
C9 0.136(13) 0.058(11) 0.078(12) -0.009(9) 0.025(10) -0.026(10)
C10 0.27(2) 0.038(8) 0.130(15) -0.010(9) 0.119(14) -0.016(11)
C11 0.078(9) 0.056(10) 0.068(11) 0.000(8) -0.012(9) -0.009(8)
C12 0.074(8) 0.099(11) 0.092(11) -0.009(9) -0.001(9) 0.002(8)
C13 0.061(8) 0.039(8) 0.127(13) 0.011(9) -0.029(8) -0.017(7)
C14 0.035(7) 0.069(10) 0.250(19) 0.050(11) -0.033(9) -0.010(7)
C15 0.116(13) 0.054(9) 0.071(11) 0.006(8) 0.017(10) -0.008(9)
C16 0.33(2) 0.099(12) 0.090(12) -0.011(9) 0.096(15) -0.091(14)
C17 0.109(12) 0.051(9) 0.071(9) 0.018(8) 0.039(9) -0.025(8)
C18 0.148(13) 0.100(11) 0.067(9) 0.005(9) 0.004(9) -0.027(10)
C19 0.046(9) 0.084(11) 0.129(16) -0.065(11) 0.036(10) -0.021(8)
C20 0.102(11) 0.169(15) 0.113(13) -0.045(11) 0.055(10) 0.006(11)
C25 0.102(12) 0.043(9) 0.062(9) -0.009(8) 0.001(9) 0.017(8)
C26 0.065(8) 0.115(11) 0.066(9) -0.043(8) 0.001(7) -0.006(8)
C27 0.028(7) 0.051(8) 0.065(9) 0.020(7) 0.002(6) 0.027(6)
C28 0.051(7) 0.036(6) 0.083(9) -0.001(6) 0.000(7) 0.011(5)
C29 0.032(8) 0.083(10) 0.048(9) -0.008(7) 0.007(7) 0.009(7)
C30 0.073(9) 0.074(9) 0.136(13) 0.027(9) 0.042(9) 0.016(7)
C31 0.044(8) 0.061(8) 0.083(10) -0.011(7) 0.024(8) -0.004(7)
C32 0.075(9) 0.154(14) 0.072(10) -0.047(9) 0.023(8) -0.023(9)
C33 0.088(11) 0.066(9) 0.091(10) -0.022(8) 0.061(10) -0.005(8)
C34 0.152(13) 0.162(14) 0.058(9) -0.057(9) 0.066(10) -0.081(11)
C35 0.053(9) 0.053(9) 0.098(11) 0.003(8) 0.034(8) -0.002(6)
C36 0.029(7) 0.059(8) 0.153(13) -0.041(8) 0.010(7) 0.000(5)
C37 0.039(8) 0.057(7) 0.120(12) -0.023(8) 0.046(8) 0.000(7)
C38 0.055(9) 0.053(8) 0.237(19) -0.040(10) 0.004(10) -0.016(7)
C42 0.052(9) 0.100(12) 0.063(11) 0.052(10) -0.036(8) 0.002(9)
C43 0.114(11) 0.068(9) 0.074(10) 0.025(7) -0.003(8) 0.010(8)
C44 0.060(10) 0.072(10) 0.069(11) 0.009(8) 0.016(8) 0.017(8)
C45 0.056(9) 0.156(13) 0.074(11) -0.009(9) 0.020(7) 0.003(9)
C46 0.046(11) 0.037(8) 0.104(17) 0.000 0.034(12) 0.000
C47 0.121(15) 0.035(8) 0.093(15) 0.000 -0.011(12) 0.000
C48 0.086(9) 0.055(8) 0.093(11) 0.008(8) -0.057(9) -0.020(8)
C49 0.093(9) 0.148(15) 0.153(16) -0.010(12) -0.056(11) -0.034(11)
C50 0.066(10) 0.078(11) 0.23(2) -0.074(12) 0.038(11) -0.030(8)
C51 0.113(14) 0.158(17) 0.20(2) -0.045(14) 0.031(13) 0.006(11)
C52 0.039(8) 0.048(8) 0.167(16) -0.020(9) -0.022(8) -0.014(6)
C53 0.126(13) 0.079(11) 0.161(16) 0.000(11) -0.052(11) 0.007(9)
C54 0.063(8) 0.044(6) 0.062(9) 0.007(7) 0.010(7) -0.016(6)
C55 0.090(9) 0.050(7) 0.075(9) 0.008(7) 0.020(7) 0.002(7)
C59 0.058(9) 0.044(7) 0.155(14) 0.008(9) -0.034(9) -0.014(6)
C60 0.113(11) 0.060(8) 0.093(11) -0.002(8) 0.001(9) -0.015(7)

loop_
_atom_type_symbol
_atom_type_description
_atom_type_scat_dispersion_real
_atom_type_scat_dispersion_imag
_atom_type_scat_source
C C 0.0033 0.0016 'International Tables Vol C Tables 4.2.6.8 and 6.1.1.4'
H H 0.0000 0.0000 'International Tables Vol C Tables 4.2.6.8 and 6.1.1.4'
O O 0.0106 0.0060 'International Tables Vol C Tables 4.2.6.8 and 6.1.1.4'
Mn Mn 0.3368 0.7283 'International Tables Vol C Tables 4.2.6.8 and 6.1.1.4'

loop_
_geom_angle_atom_site_label_1
_geom_angle_atom_site_label_2
_geom_angle_atom_site_label_3
_geom_angle
_geom_angle_site_symmetry_1
_geom_angle_site_symmetry_3
O49 Mn1 O49 81.1(4) . 6_565
O49 Mn1 O2 175.0(4) . 6_565
O49 Mn1 O2 94.9(3) 6_565 6_565
O49 Mn1 O2 94.9(3) . .
O49 Mn1 O2 175.0(4) 6_565 .
O2 Mn1 O2 89.1(5) 6_565 .
O49 Mn1 O1 96.6(4) . .
O49 Mn1 O1 96.6(4) 6_565 .
O2 Mn1 O1 86.7(4) 6_565 .
O2 Mn1 O1 86.7(4) . .
O49 Mn1 O3 87.2(4) . .
O49 Mn1 O3 87.2(4) 6_565 .
O2 Mn1 O3 89.8(4) 6_565 .
O2 Mn1 O3 89.8(4) . .
O1 Mn1 O3 175.0(5) . .
O49 Mn2 O49 82.3(4) . 6_565
O49 Mn2 O48 98.6(3) . .
O49 Mn2 O48 174.9(3) 6_565 .
O49 Mn2 O48 174.9(3) . 6_565
O49 Mn2 O48 98.6(3) 6_565 6_565
O48 Mn2 O48 80.0(4) . 6_565
O49 Mn2 O4 93.1(4) . .
O49 Mn2 O4 93.1(4) 6_565 .
O48 Mn2 O4 91.9(4) . .
O48 Mn2 O4 91.9(4) 6_565 .
O48 Mn3 O48 81.6(4) 6_565 .
O48 Mn3 O6 174.5(3) 6_565 .
O48 Mn3 O6 93.1(3) . .
O48 Mn3 O6 93.1(3) 6_565 6_565
O48 Mn3 O6 174.5(3) . 6_565
O6 Mn3 O6 92.1(5) . 6_565
O48 Mn3 O5 93.4(4) 6_565 .
O48 Mn3 O5 93.4(4) . .
O6 Mn3 O5 85.2(4) . .
O6 Mn3 O5 85.2(4) 6_565 .
O48 Mn3 O7 98.9(3) 6_565 .
O48 Mn3 O7 98.9(3) . .
O6 Mn3 O7 83.5(3) . .
O6 Mn3 O7 83.5(3) 6_565 .
O5 Mn3 O7 163.8(5) . .
O48 Mn4 O52 171.3(3) . .
O48 Mn4 O50 94.0(3) . .
O52 Mn4 O50 82.3(3) . .
O48 Mn4 O8 90.7(3) . .
O52 Mn4 O8 92.9(3) . .
O50 Mn4 O8 175.2(3) . .
O48 Mn4 O9 95.8(3) . .
O52 Mn4 O9 92.3(3) . .
O50 Mn4 O9 92.1(3) . .
O8 Mn4 O9 88.5(3) . .
O48 Mn4 O51 94.8(3) . .
O52 Mn4 O51 77.0(3) . .
O50 Mn4 O51 84.1(3) . .
O8 Mn4 O51 94.5(3) . .
O9 Mn4 O51 169.0(3) . .
O48 Mn4 Mn7 136.0(2) . .
O52 Mn4 Mn7 42.4(2) . .
O50 Mn4 Mn7 42.8(2) . .
O8 Mn4 Mn7 132.7(2) . .
O9 Mn4 Mn7 80.7(2) . .
O51 Mn4 Mn7 89.5(2) . .
O48 Mn4 Mn6 134.8(2) . .
O52 Mn4 Mn6 37.4(2) . .
O50 Mn4 Mn6 85.86(19) . .
O8 Mn4 Mn6 90.1(2) . .
O9 Mn4 Mn6 129.5(2) . .
O51 Mn4 Mn6 40.10(17) . .
Mn7 Mn4 Mn6 64.03(6) . .
O48 Mn4 Mn5 88.2(2) . .
O52 Mn4 Mn5 84.3(2) . .
O50 Mn4 Mn5 35.1(2) . .
O8 Mn4 Mn5 144.3(2) . .
O9 Mn4 Mn5 127.1(2) . .
O51 Mn4 Mn5 50.2(2) . .
Mn7 Mn4 Mn5 61.80(6) . .
Mn6 Mn4 Mn5 66.51(6) . .
O50 Mn5 O49 90.5(3) . .
O50 Mn5 O11 176.9(3) . .
O49 Mn5 O11 92.6(3) . .
O50 Mn5 O53 85.9(3) . .
O49 Mn5 O53 170.4(3) . .
O11 Mn5 O53 91.0(3) . .
O50 Mn5 O10 92.2(3) . .
O49 Mn5 O10 96.8(3) . .
O11 Mn5 O10 87.7(4) . .
O53 Mn5 O10 92.2(3) . .
O50 Mn5 O51 81.2(3) . .
O49 Mn5 O51 92.2(3) . .
O11 Mn5 O51 98.4(3) . .
O53 Mn5 O51 78.4(3) . .
O10 Mn5 O51 168.8(3) . .
O50 Mn5 Mn7 37.5(2) . .
O49 Mn5 Mn7 128.0(2) . .
O11 Mn5 Mn7 139.4(3) . .
O53 Mn5 Mn7 49.0(2) . .
O10 Mn5 Mn7 87.2(2) . .
O51 Mn5 Mn7 82.11(17) . .
O50 Mn5 Mn4 35.9(2) . .
O49 Mn5 Mn4 84.2(2) . .
O11 Mn5 Mn4 144.3(3) . .
O53 Mn5 Mn4 87.6(2) . .
O10 Mn5 Mn4 128.0(2) . .
O51 Mn5 Mn4 46.49(17) . .
Mn7 Mn5 Mn4 55.02(6) . .
O55 Mn6 O52 92.3(3) . .
O55 Mn6 O51 172.0(3) . .
O52 Mn6 O51 84.4(3) . .
O55 Mn6 O13 92.4(3) . .
O52 Mn6 O13 174.8(3) . .
O51 Mn6 O13 91.3(3) . .
O55 Mn6 O12 95.2(3) . .
O52 Mn6 O12 88.3(3) . .
O51 Mn6 O12 92.0(3) . .
O13 Mn6 O12 89.0(3) . .
O55 Mn6 O53 93.7(3) . .
O52 Mn6 O53 81.5(3) . .
O51 Mn6 O53 78.6(3) . .
O13 Mn6 O53 100.4(3) . .
O12 Mn6 O53 166.8(3) . .
O55 Mn6 Mn4 129.2(2) . .
O52 Mn6 Mn4 36.96(18) . .
O51 Mn6 Mn4 48.0(2) . .
O13 Mn6 Mn4 138.3(2) . .
O12 Mn6 Mn4 84.84(18) . .
O53 Mn6 Mn4 81.97(19) . .
O55 Mn6 Mn7 85.5(2) . .
O52 Mn6 Mn7 35.7(2) . .
O51 Mn6 Mn7 87.5(2) . .
O13 Mn6 Mn7 147.2(3) . .
O12 Mn6 Mn7 123.82(18) . .
O53 Mn6 Mn7 47.25(19) . .
Mn4 Mn6 Mn7 54.87(5) . .
O54 Mn7 O52 93.7(3) . .
O54 Mn7 O50 169.1(3) . .
O52 Mn7 O50 81.1(3) . .
O54 Mn7 O15 93.2(3) . .
O52 Mn7 O15 173.0(3) . .
O50 Mn7 O15 92.0(3) . .
O54 Mn7 O14 93.7(3) . .
O52 Mn7 O14 90.4(3) . .
O50 Mn7 O14 95.9(3) . .
O15 Mn7 O14 89.0(3) . .
O54 Mn7 O53 94.6(3) . .
O52 Mn7 O53 83.3(3) . .
O50 Mn7 O53 75.3(3) . .
O15 Mn7 O53 96.3(3) . .
O14 Mn7 O53 169.9(3) . .
O54 Mn7 Mn4 134.8(2) . .
O52 Mn7 Mn4 41.67(18) . .
O50 Mn7 Mn4 42.3(2) . .
O15 Mn7 Mn4 131.4(2) . .
O14 Mn7 Mn4 82.2(2) . .
O53 Mn7 Mn4 87.8(2) . .
O54 Mn7 Mn5 134.2(2) . .
O52 Mn7 Mn5 85.0(2) . .
O50 Mn7 Mn5 36.2(2) . .
O15 Mn7 Mn5 90.3(2) . .
O14 Mn7 Mn5 132.1(2) . .
O53 Mn7 Mn5 39.67(18) . .
Mn4 Mn7 Mn5 63.18(6) . .
O54 Mn7 Mn6 87.0(2) . .
O52 Mn7 Mn6 35.51(19) . .
O50 Mn7 Mn6 83.2(2) . .
O15 Mn7 Mn6 145.3(3) . .
O14 Mn7 Mn6 125.6(2) . .
O53 Mn7 Mn6 49.19(19) . .
Mn4 Mn7 Mn6 61.09(6) . .
Mn5 Mn7 Mn6 65.97(6) . .
O56 Mn8 O54 82.1(3) . .
O56 Mn8 O17 175.6(3) . .
O54 Mn8 O17 93.5(3) . .
O56 Mn8 O19 93.4(3) . .
O54 Mn8 O19 175.4(3) . .
O17 Mn8 O19 91.0(3) . .
O56 Mn8 O16 94.9(3) . .
O54 Mn8 O16 93.4(3) . .
O17 Mn8 O16 84.8(3) . .
O19 Mn8 O16 85.8(3) . .
O56 Mn8 O18 96.7(3) . .
O54 Mn8 O18 96.3(3) . .
O17 Mn8 O18 84.2(3) . .
O19 Mn8 O18 85.4(3) . .
O16 Mn8 O18 165.8(3) . .
O56 Mn8 Mn9 42.1(2) . .
O54 Mn8 Mn9 41.7(2) . .
O17 Mn8 Mn9 133.5(2) . .
O19 Mn8 Mn9 133.7(2) . .
O16 Mn8 Mn9 86.3(2) . .
O18 Mn8 Mn9 107.81(19) . .
O54 Mn9 O56 81.5(3) . .
O54 Mn9 O57 178.5(3) . .
O56 Mn9 O57 97.1(3) . .
O54 Mn9 O55 98.4(3) . .
O56 Mn9 O55 178.9(3) . .
O57 Mn9 O55 83.0(3) . .
O54 Mn9 O20 89.2(3) . .
O56 Mn9 O20 91.2(3) . .
O57 Mn9 O20 90.3(3) . .
O55 Mn9 O20 89.9(3) . .
O54 Mn9 O21 92.0(4) . .
O56 Mn9 O21 89.1(4) . .
O57 Mn9 O21 88.5(4) . .
O55 Mn9 O21 89.9(4) . .
O20 Mn9 O21 178.8(4) . .
O54 Mn9 Mn8 41.8(2) . .
O56 Mn9 Mn8 41.4(2) . .
O57 Mn9 Mn8 136.7(2) . .
O55 Mn9 Mn8 138.8(2) . .
O20 Mn9 Mn8 81.2(2) . .
O21 Mn9 Mn8 99.7(3) . .
O54 Mn9 Mn10 140.0(2) . .
O56 Mn9 Mn10 138.2(2) . .
O57 Mn9 Mn10 41.34(19) . .
O55 Mn9 Mn10 41.97(18) . .
O20 Mn9 Mn10 86.2(2) . .
O21 Mn9 Mn10 92.8(3) . .
Mn8 Mn9 Mn10 167.35(9) . .
O57 Mn10 O55 84.5(3) . .
O57 Mn10 O25 93.2(3) . .
O55 Mn10 O25 171.9(3) . .
O57 Mn10 O24 176.0(3) . .
O55 Mn10 O24 92.5(3) . .
O25 Mn10 O24 89.3(3) . .
O57 Mn10 O23 96.2(3) . .
O55 Mn10 O23 96.5(3) . .
O25 Mn10 O23 91.4(3) . .
O24 Mn10 O23 86.8(3) . .
O57 Mn10 O22 92.3(3) . .
O55 Mn10 O22 86.2(3) . .
O25 Mn10 O22 86.1(3) . .
O24 Mn10 O22 84.7(3) . .
O23 Mn10 O22 171.2(3) . .
O57 Mn10 Mn9 42.3(2) . .
O55 Mn10 Mn9 42.5(2) . .
O25 Mn10 Mn9 134.0(2) . .
O24 Mn10 Mn9 134.4(2) . .
O23 Mn10 Mn9 102.7(2) . .
O22 Mn10 Mn9 85.0(2) . .
O57 Mn11 O60 170.9(3) . .
O57 Mn11 O58 92.6(3) . .
O60 Mn11 O58 84.3(3) . .
O57 Mn11 O26 91.6(3) . .
O60 Mn11 O26 90.7(3) . .
O58 Mn11 O26 172.7(3) . .
O57 Mn11 O27 95.5(3) . .
O60 Mn11 O27 93.4(3) . .
O58 Mn11 O27 96.1(3) . .
O26 Mn11 O27 89.3(3) . .
O57 Mn11 O59 90.7(3) . .
O60 Mn11 O59 80.4(3) . .
O58 Mn11 O59 80.5(3) . .
O26 Mn11 O59 93.5(3) . .
O27 Mn11 O59 173.1(3) . .
O57 Mn11 Mn13 129.3(2) . .
O60 Mn11 Mn13 47.86(19) . .
O58 Mn11 Mn13 36.75(18) . .
O26 Mn11 Mn13 138.6(2) . .
O27 Mn11 Mn13 92.30(18) . .
O59 Mn11 Mn13 81.44(16) . .
O57 Mn11 Mn12 84.2(2) . .
O60 Mn11 Mn12 88.3(2) . .
O58 Mn11 Mn12 35.50(19) . .
O26 Mn11 Mn12 139.4(2) . .
O27 Mn11 Mn12 131.21(18) . .
O59 Mn11 Mn12 46.40(17) . .
Mn13 Mn11 Mn12 54.72(5) . .
O56 Mn12 O58 93.9(3) . .
O56 Mn12 O61 169.6(3) . .
O58 Mn12 O61 79.8(3) . .
O56 Mn12 O29 90.7(3) . .
O58 Mn12 O29 174.4(3) . .
O61 Mn12 O29 96.1(3) . .
O56 Mn12 O28 93.0(3) . .
O58 Mn12 O28 89.5(3) . .
O61 Mn12 O28 95.2(3) . .
O29 Mn12 O28 87.1(3) . .
O56 Mn12 O59 95.9(3) . .
O58 Mn12 O59 84.1(3) . .
O61 Mn12 O59 75.4(2) . .
O29 Mn12 O59 98.6(3) . .
O28 Mn12 O59 169.4(3) . .
O56 Mn12 Mn13 134.7(2) . .
O58 Mn12 Mn13 41.55(18) . .
O61 Mn12 Mn13 41.00(19) . .
O29 Mn12 Mn13 133.3(2) . .
O28 Mn12 Mn13 81.5(2) . .
O59 Mn12 Mn13 88.17(19) . .
O56 Mn12 Mn14 134.6(2) . .
O58 Mn12 Mn14 85.19(19) . .
O61 Mn12 Mn14 37.31(17) . .
O29 Mn12 Mn14 93.8(2) . .
O28 Mn12 Mn14 132.3(2) . .
O59 Mn12 Mn14 38.81(16) . .
Mn13 Mn12 Mn14 63.75(6) . .
O56 Mn12 Mn11 87.8(2) . .
O58 Mn12 Mn11 36.42(17) . .
O61 Mn12 Mn11 82.3(2) . .
O29 Mn12 Mn11 147.2(2) . .
O28 Mn12 Mn11 125.7(2) . .
O59 Mn12 Mn11 49.13(19) . .
Mn13 Mn12 Mn11 61.48(6) . .
Mn14 Mn12 Mn11 65.23(5) . .
O61 Mn13 O62 94.7(3) . .
O61 Mn13 O58 81.0(3) . .
O62 Mn13 O58 171.8(3) . .
O61 Mn13 O30 174.6(3) . .
O62 Mn13 O30 90.6(3) . .
O58 Mn13 O30 93.9(3) . .
O61 Mn13 O31 92.4(3) . .
O62 Mn13 O31 92.4(3) . .
O58 Mn13 O31 94.7(3) . .
O30 Mn13 O31 86.3(3) . .
O61 Mn13 O60 84.7(3) . .
O62 Mn13 O60 95.8(2) . .
O58 Mn13 O60 77.0(2) . .
O30 Mn13 O60 95.9(3) . .
O31 Mn13 O60 171.5(3) . .
O61 Mn13 Mn12 42.04(18) . .
O62 Mn13 Mn12 135.7(2) . .
O58 Mn13 Mn12 41.8(2) . .
O30 Mn13 Mn12 132.6(2) . .
O31 Mn13 Mn12 82.8(2) . .
O60 Mn13 Mn12 89.8(2) . .
O61 Mn13 Mn11 84.67(19) . .
O62 Mn13 Mn11 135.07(19) . .
O58 Mn13 Mn11 37.96(18) . .
O30 Mn13 Mn11 92.4(2) . .
O31 Mn13 Mn11 132.5(2) . .
O60 Mn13 Mn11 39.35(17) . .
Mn12 Mn13 Mn11 63.80(6) . .
O61 Mn13 Mn14 35.38(18) . .
O62 Mn13 Mn14 88.82(19) . .
O58 Mn13 Mn14 83.66(19) . .
O30 Mn13 Mn14 146.1(2) . .
O31 Mn13 Mn14 127.5(2) . .
O60 Mn13 Mn14 50.59(18) . .
Mn12 Mn13 Mn14 61.61(6) . .
Mn11 Mn13 Mn14 65.29(5) . .
O63 Mn14 O59 169.0(3) . .
O63 Mn14 O61 92.0(3) . .
O59 Mn14 O61 84.0(3) . .
O63 Mn14 O33 93.0(3) . .
O59 Mn14 O33 90.1(3) . .
O61 Mn14 O33 172.5(3) . .
O63 Mn14 O32 95.8(3) . .
O59 Mn14 O32 94.8(3) . .
O61 Mn14 O32 96.8(3) . .
O33 Mn14 O32 88.2(3) . .
O63 Mn14 O60 90.0(3) . .
O59 Mn14 O60 79.2(3) . .
O61 Mn14 O60 79.3(2) . .
O33 Mn14 O60 95.1(3) . .
O32 Mn14 O60 173.1(3) . .
O63 Mn14 Mn12 129.0(2) . .
O59 Mn14 Mn12 47.7(2) . .
O61 Mn14 Mn12 37.03(18) . .
O33 Mn14 Mn12 137.7(2) . .
O32 Mn14 Mn12 91.7(2) . .
O60 Mn14 Mn12 81.78(16) . .
O63 Mn14 Mn13 84.0(2) . .
O59 Mn14 Mn13 86.9(2) . .
O61 Mn14 Mn13 34.31(19) . .
O33 Mn14 Mn13 141.0(2) . .
O32 Mn14 Mn13 130.78(19) . .
O60 Mn14 Mn13 46.19(15) . .
Mn12 Mn14 Mn13 54.64(5) . .
O64 Mn15 O63 83.3(3) . .
O64 Mn15 O35 172.2(3) . .
O63 Mn15 O35 93.7(3) . .
O64 Mn15 O36 93.9(3) . .
O63 Mn15 O36 175.3(3) . .
O35 Mn15 O36 88.6(3) . .
O64 Mn15 O34 96.8(3) . .
O63 Mn15 O34 96.0(3) . .
O35 Mn15 O34 90.6(3) . .
O36 Mn15 O34 88.0(3) . .
O64 Mn15 O37 86.6(3) . .
O63 Mn15 O37 92.4(3) . .
O35 Mn15 O37 86.4(3) . .
O36 Mn15 O37 83.6(3) . .
O34 Mn15 O37 171.2(3) . .
O64 Mn15 Mn16 41.68(19) . .
O63 Mn15 Mn16 42.1(2) . .
O35 Mn15 Mn16 134.0(2) . .
O36 Mn15 Mn16 134.6(2) . .
O34 Mn15 Mn16 103.4(2) . .
O37 Mn15 Mn16 84.5(2) . .
O65 Mn16 O64 99.1(3) . .
O65 Mn16 O63 176.7(3) . .
O64 Mn16 O63 82.0(3) . .
O65 Mn16 O62 80.5(3) . .
O64 Mn16 O62 176.2(3) . .
O63 Mn16 O62 98.2(3) . .
O65 Mn16 O38 91.0(3) . .
O64 Mn16 O38 92.0(3) . .
O63 Mn16 O38 92.0(3) . .
O62 Mn16 O38 91.7(3) . .
O65 Mn16 Mn17 41.89(19) . .
O64 Mn16 Mn17 139.8(2) . .
O63 Mn16 Mn17 137.6(2) . .
O62 Mn16 Mn17 40.72(18) . .
O38 Mn16 Mn17 81.7(2) . .
O65 Mn16 Mn15 140.1(2) . .
O64 Mn16 Mn15 41.20(18) . .
O63 Mn16 Mn15 41.26(19) . .
O62 Mn16 Mn15 139.35(19) . .
O38 Mn16 Mn15 88.0(2) . .
Mn17 Mn16 Mn15 169.64(9) . .
O62 Mn17 O65 82.0(3) . .
O62 Mn17 O40 176.6(3) . .
O65 Mn17 O40 94.6(3) . .
O62 Mn17 O42 92.7(3) . .
O65 Mn17 O42 174.7(3) . .
O40 Mn17 O42 90.7(3) . .
O62 Mn17 O39 96.6(3) . .
O65 Mn17 O39 92.8(3) . .
O40 Mn17 O39 83.2(3) . .
O42 Mn17 O39 87.1(3) . .
O62 Mn17 O41 97.0(3) . .
O65 Mn17 O41 96.5(3) . .
O40 Mn17 O41 83.7(3) . .
O42 Mn17 O41 84.7(3) . .
O39 Mn17 O41 164.4(3) . .
O62 Mn17 Mn16 42.75(19) . .
O65 Mn17 Mn16 41.38(19) . .
O40 Mn17 Mn16 133.9(2) . .
O42 Mn17 Mn16 133.4(2) . .
O39 Mn17 Mn16 85.8(2) . .
O41 Mn17 Mn16 109.38(19) . .
O65 Mn18 O66 92.8(3) . .
O65 Mn18 O66 170.3(3) . 2_756
O66 Mn18 O66 81.7(3) . 2_756
O65 Mn18 O43 92.2(3) . .
O66 Mn18 O43 174.8(3) . .
O66 Mn18 O43 93.2(3) 2_756 .
O65 Mn18 O44 94.4(3) . .
O66 Mn18 O44 91.9(3) . .
O66 Mn18 O44 93.7(3) 2_756 .
O43 Mn18 O44 88.9(3) . .
O65 Mn18 O67 95.5(2) . .
O66 Mn18 O67 83.2(3) . .
O66 Mn18 O67 76.1(2) 2_756 .
O43 Mn18 O67 95.1(3) . .
O44 Mn18 O67 169.2(3) . .
O65 Mn18 Mn18 134.9(2) . 2_756
O66 Mn18 Mn18 42.85(18) . 2_756
O66 Mn18 Mn18 41.5(2) 2_756 2_756
O43 Mn18 Mn18 132.4(2) . 2_756
O44 Mn18 Mn18 82.22(19) . 2_756
O67 Mn18 Mn18 87.70(18) . 2_756
O65 Mn18 Mn19 134.9(2) . 2_756
O66 Mn18 Mn19 85.83(18) . 2_756
O66 Mn18 Mn19 37.23(18) 2_756 2_756
O43 Mn18 Mn19 89.8(2) . 2_756
O44 Mn18 Mn19 130.71(18) . 2_756
O67 Mn18 Mn19 39.52(16) . 2_756
Mn18 Mn18 Mn19 63.33(5) 2_756 2_756
O65 Mn18 Mn19 86.9(2) . .
O66 Mn18 Mn19 35.79(19) . .
O66 Mn18 Mn19 83.9(2) 2_756 .
O43 Mn18 Mn19 143.4(2) . .
O44 Mn18 Mn19 127.6(2) . .
O67 Mn18 Mn19 48.81(19) . .
Mn18 Mn18 Mn19 61.93(5) 2_756 .
Mn19 Mn18 Mn19 66.24(7) 2_756 .
O64 Mn19 O66 91.4(3) . .
O64 Mn19 O67 171.6(3) . 2_756
O66 Mn19 O67 85.2(3) . 2_756
O64 Mn19 O45 91.0(3) . .
O66 Mn19 O45 177.4(3) . .
O67 Mn19 O45 92.4(3) 2_756 .
O64 Mn19 O46 95.4(3) . .
O66 Mn19 O46 90.1(3) . .
O67 Mn19 O46 92.3(3) 2_756 .
O45 Mn19 O46 88.9(3) . .
O64 Mn19 O67 95.1(3) . .
O66 Mn19 O67 81.0(3) . .
O67 Mn19 O67 76.8(3) 2_756 .
O45 Mn19 O67 99.5(3) . .
O46 Mn19 O67 166.4(2) . .
O64 Mn19 Mn18 129.0(2) . 2_756
O66 Mn19 Mn18 37.62(17) . 2_756
O67 Mn19 Mn18 48.37(19) 2_756 2_756
O45 Mn19 Mn18 139.9(2) . 2_756
O46 Mn19 Mn18 85.24(17) . 2_756
O67 Mn19 Mn18 81.48(17) . 2_756
O64 Mn19 Mn18 86.0(2) . .
O66 Mn19 Mn18 35.1(2) . .
O67 Mn19 Mn18 86.9(2) 2_756 .
O45 Mn19 Mn18 146.0(2) . .
O46 Mn19 Mn18 125.14(17) . .
O67 Mn19 Mn18 47.26(16) . .
Mn18 Mn19 Mn18 54.74(7) 2_756 .
C1 O1 C1 119(3) . 6_565
C1 O1 Mn1 118.9(14) . .
C1 O1 Mn1 118.9(14) 6_565 .
C3 O2 Mn1 131.2(10) . .
C5 O3 Mn1 130(2) . .
C7 O4 Mn2 118(2) . .
C7 O5 Mn3 126(3) . .
C9 O6 Mn3 134.5(10) . .
C9 O8 Mn4 135.9(9) . .
C11 O9 Mn4 126.8(9) . .
C1 O10 Mn5 125.0(14) . .
C3 O11 Mn5 130.8(10) . .
C13 O13 Mn6 131.1(8) . .
C11 O14 Mn7 128.0(9) . .
C15 O15 Mn7 133.9(8) . .
C19 O16 Mn8 119.5(10) . .
C15 O17 Mn8 136.0(9) . .
C17 O19 Mn8 135.3(9) . .
C19 O20 Mn9 122.4(9) . .
C21 O21 Mn9 169.0(13) . .
C24 O22 Mn10 120.0(12) . .
C25 O23 Mn10 124.7(8) . .
C13 O24 Mn10 132.6(8) . .
C27 O25 Mn10 132.7(7) . .
C27 O26 Mn11 127.9(7) . .
C25 O27 Mn11 130.3(9) . .
C29 O28 Mn12 123.0(8) . .
C17 O29 Mn12 135.9(8) . .
C31 O30 Mn13 135.3(8) . .
C29 O31 Mn13 123.4(8) . .
C33 O32 Mn14 135.1(8) . .
C35 O33 Mn14 127.1(7) . .
C33 O34 Mn15 132.2(8) . .
C35 O35 Mn15 131.6(8) . .
C37 O36 Mn15 131.9(7) . .
C39 O37 Mn15 131.8(10) . .
C42 O38 Mn16 126.3(9) . .
C42 O39 Mn17 120.6(9) . .
C44 O40 Mn17 135.8(9) . .
C31 O42 Mn17 132.0(8) . .
C44 O43 Mn18 134.3(8) . .
C46 O44 Mn18 126.3(9) . .
C37 O45 Mn19 132.3(7) . .
Mn3 O48 Mn4 130.6(4) . .
Mn3 O48 Mn2 97.4(3) . .
Mn4 O48 Mn2 128.7(4) . .
Mn2 O49 Mn1 97.8(3) . .
Mn2 O49 Mn5 133.3(4) . .
Mn1 O49 Mn5 123.7(4) . .
Mn5 O50 Mn4 109.1(3) . .
Mn5 O50 Mn7 106.3(3) . .
Mn4 O50 Mn7 94.9(3) . .
C48 O51 Mn6 123.0(7) . .
C48 O51 Mn4 122.9(7) . .
Mn6 O51 Mn4 91.9(3) . .
C48 O51 Mn5 124.7(7) . .
Mn6 O51 Mn5 100.7(3) . .
Mn4 O51 Mn5 83.3(3) . .
Mn4 O52 Mn6 105.7(3) . .
Mn4 O52 Mn7 96.0(3) . .
Mn6 O52 Mn7 108.8(3) . .
C50 O53 Mn5 122.4(7) . .
C50 O53 Mn7 121.5(8) . .
Mn5 O53 Mn7 91.3(3) . .
C50 O53 Mn6 125.9(8) . .
Mn5 O53 Mn6 101.5(3) . .
Mn7 O53 Mn6 83.6(3) . .
Mn7 O54 Mn9 130.7(4) . .
Mn7 O54 Mn8 130.8(4) . .
Mn9 O54 Mn8 96.5(3) . .
Mn6 O55 Mn10 128.7(4) . .
Mn6 O55 Mn9 132.0(3) . .
Mn10 O55 Mn9 95.5(3) . .
Mn8 O56 Mn12 131.7(4) . .
Mn8 O56 Mn9 96.5(3) . .
Mn12 O56 Mn9 129.7(4) . .
Mn11 O57 Mn10 124.1(4) . .
Mn11 O57 Mn9 132.2(3) . .
Mn10 O57 Mn9 96.3(3) . .
Mn13 O58 Mn12 96.6(3) . .
Mn13 O58 Mn11 105.3(3) . .
Mn12 O58 Mn11 108.1(3) . .
C52 O59 Mn14 121.1(6) . .
C52 O59 Mn12 112.5(6) . .
Mn14 O59 Mn12 93.5(3) . .
C52 O59 Mn11 131.7(6) . .
Mn14 O59 Mn11 101.3(3) . .
Mn12 O59 Mn11 84.5(2) . .
C54 O60 Mn11 124.5(6) . .
C54 O60 Mn13 116.1(6) . .
Mn11 O60 Mn13 92.8(3) . .
C54 O60 Mn14 129.1(6) . .
Mn11 O60 Mn14 98.8(3) . .
Mn13 O60 Mn14 83.2(2) . .
Mn13 O61 Mn12 97.0(3) . .
Mn13 O61 Mn14 110.3(3) . .
Mn12 O61 Mn14 105.7(3) . .
Mn17 O62 Mn13 133.0(3) . .
Mn17 O62 Mn16 96.5(3) . .
Mn13 O62 Mn16 128.1(3) . .
Mn14 O63 Mn15 123.3(4) . .
Mn14 O63 Mn16 132.4(3) . .
Mn15 O63 Mn16 96.7(3) . .
Mn15 O64 Mn19 128.1(4) . .
Mn15 O64 Mn16 97.1(3) . .
Mn19 O64 Mn16 131.6(3) . .
Mn16 O65 Mn18 131.5(4) . .
Mn16 O65 Mn17 96.7(3) . .
Mn18 O65 Mn17 130.3(3) . .
Mn18 O66 Mn19 109.1(3) . .
Mn18 O66 Mn18 95.6(3) . 2_756
Mn19 O66 Mn18 105.2(3) . 2_756
C59 O67 Mn19 120.8(6) . 2_756
C59 O67 Mn18 118.9(6) . .
Mn19 O67 Mn18 92.1(3) 2_756 .
C59 O67 Mn19 127.7(6) . .
Mn19 O67 Mn19 102.8(3) 2_756 .
Mn18 O67 Mn19 83.9(2) . .
O10 C1 O1 137(3) . .
O10 C1 C2 114(2) . .
O1 C1 C2 109(2) . .
C1 C2 C2 97.5(16) . 6_565
C1 C2 H2A 109.2 . .
C2 C2 H2A 150.1 6_565 .
C1 C2 H2B 109.7 . .
C2 C2 H2B 72.3 6_565 .
H2A C2 H2B 109.5 . .
C1 C2 H2C 109.5 . .
C2 C2 H2C 46.5 6_565 .
H2A C2 H2C 109.5 . .
H2B C2 H2C 109.5 . .
O11 C3 O2 126.2(15) . .
O11 C3 C4 121.9(15) . .
O2 C3 C4 111.2(14) . .
C3 C4 H4A 109.5 . .
C3 C4 H4B 109.5 . .
H4A C4 H4B 109.5 . .
C3 C4 H4C 109.5 . .
H4A C4 H4C 109.5 . .
H4B C4 H4C 109.5 . .
O3 C5 C6 108(4) . .
O3 C5 H5A 109.1 . .
C6 C5 H5A 111.1 . .
C5 C6 H6A 107.6 . .
C5 C6 H6B 110.4 . .
H6A C6 H6B 109.5 . .
O5 C7 O4 128(4) . .
O5 C7 C8 123(4) . .
O4 C7 C8 109(3) . .
C7 C8 H8A 105.0 . .
C7 C8 H8B 111.7 . .
H8A C8 H8B 109.5 . .
O8 C9 O6 122.4(14) . .
O8 C9 C10 121.4(13) . .
O6 C9 C10 116.2(14) . .
C9 C10 H10A 109.5 . .
C9 C10 H10B 109.5 . .
H10A C10 H10B 109.5 . .
C9 C10 H10C 109.5 . .
H10A C10 H10C 109.5 . .
H10B C10 H10C 109.5 . .
O14 C11 O9 121.7(14) . .
O14 C11 C12 122.4(13) . .
O9 C11 C12 115.9(14) . .
C11 C12 H12A 109.5 . .
C11 C12 H12B 109.5 . .
H12A C12 H12B 109.5 . .
C11 C12 H12C 109.5 . .
H12A C12 H12C 109.5 . .
H12B C12 H12C 109.5 . .
O24 C13 O13 126.2(11) . .
O24 C13 C14 117.3(11) . .
O13 C13 C14 116.4(11) . .
C13 C14 H14A 109.5 . .
C13 C14 H14B 109.5 . .
H14A C14 H14B 109.5 . .
C13 C14 H14C 109.5 . .
H14A C14 H14C 109.5 . .
H14B C14 H14C 109.5 . .
O17 C15 O15 123.0(13) . .
O17 C15 C16 116.7(13) . .
O15 C15 C16 120.4(13) . .
C15 C16 H16A 109.5 . .
C15 C16 H16B 109.5 . .
H16A C16 H16B 109.5 . .
C15 C16 H16C 109.5 . .
H16A C16 H16C 109.5 . .
H16B C16 H16C 109.5 . .
O19 C17 O29 123.6(13) . .
O19 C17 C18 117.1(11) . .
O29 C17 C18 119.2(12) . .
C17 C18 H18A 109.5 . .
C17 C18 H18B 109.5 . .
H18A C18 H18B 109.5 . .
C17 C18 H18C 109.5 . .
H18A C18 H18C 109.5 . .
H18B C18 H18C 109.5 . .
O16 C19 O20 129.8(14) . .
O16 C19 C20 113.6(16) . .
O20 C19 C20 116.5(14) . .
C19 C20 H20A 109.5 . .
C19 C20 H20B 109.5 . .
H20A C20 H20B 109.5 . .
C19 C20 H20C 109.5 . .
H20A C20 H20C 109.5 . .
H20B C20 H20C 109.5 . .
O21 C21 C22 168(2) . .
O21 C21 C23 137(2) . .
C22 C21 C23 46.0(14) . .
C21 C22 H22A 109.5 . .
C21 C22 H22B 109.5 . .
H22A C22 H22B 109.5 . .
C21 C22 H22C 109.5 . .
H22A C22 H22C 109.5 . .
H22B C22 H22C 109.5 . .
C21 C23 H23A 109.5 . .
C21 C23 H23B 109.5 . .
H23A C23 H23B 109.5 . .
C21 C23 H23C 109.5 . .
H23A C23 H23C 109.5 . .
H23B C23 H23C 109.5 . .
O22 C24 C24' 107(2) . .
O22 C24 H24A 110.4 . .
C24' C24 H24A 110.4 . .
O22 C24 H24B 110.4 . .
C24' C24 H24B 110.4 . .
H24A C24 H24B 108.6 . .
C24 C24' H24A 109.5 . .
C24 C24' H24B 109.5 . .
H24A C24' H24B 109.5 . .
C24 C24' H24C 109.5 . .
H24A C24' H24C 109.5 . .
H24B C24' H24C 109.5 . .
O23 C25 O27 128.6(13) . .
O23 C25 C26 119.0(12) . .
O27 C25 C26 112.4(13) . .
C25 C26 H26A 109.5 . .
C25 C26 H26B 109.5 . .
H26A C26 H26B 109.5 . .
C25 C26 H26C 109.5 . .
H26A C26 H26C 109.5 . .
H26B C26 H26C 109.5 . .
O25 C27 O26 127.4(10) . .
O25 C27 C28 118.3(9) . .
O26 C27 C28 114.2(10) . .
C27 C28 H28A 109.5 . .
C27 C28 H28B 109.5 . .
H28A C28 H28B 109.5 . .
C27 C28 H28C 109.5 . .
H28A C28 H28C 109.5 . .
H28B C28 H28C 109.5 . .
O31 C29 O28 128.3(12) . .
O31 C29 C30 117.0(11) . .
O28 C29 C30 114.6(12) . .
C29 C30 H30A 109.5 . .
C29 C30 H30B 109.5 . .
H30A C30 H30B 109.5 . .
C29 C30 H30C 109.5 . .
H30A C30 H30C 109.5 . .
H30B C30 H30C 109.5 . .
O30 C31 O42 125.8(12) . .
O30 C31 C32 121.3(11) . .
O42 C31 C32 112.8(11) . .
C31 C32 H32A 109.5 . .
C31 C32 H32B 109.5 . .
H32A C32 H32B 109.5 . .
C31 C32 H32C 109.5 . .
H32A C32 H32C 109.5 . .
H32B C32 H32C 109.5 . .
O34 C33 O32 116.6(13) . .
O34 C33 C34 124.5(13) . .
O32 C33 C34 118.3(12) . .
C33 C34 H34A 109.5 . .
C33 C34 H34B 109.5 . .
H34A C34 H34B 109.5 . .
C33 C34 H34C 109.5 . .
H34A C34 H34C 109.5 . .
H34B C34 H34C 109.5 . .
O35 C35 O33 129.2(11) . .
O35 C35 C36 116.4(11) . .
O33 C35 C36 114.1(10) . .
C35 C36 H36A 109.5 . .
C35 C36 H36B 109.5 . .
H36A C36 H36B 109.5 . .
C35 C36 H36C 109.5 . .
H36A C36 H36C 109.5 . .
H36B C36 H36C 109.5 . .
O45 C37 O36 125.4(11) . .
O45 C37 C38 118.0(11) . .
O36 C37 C38 116.6(10) . .
C37 C38 H38A 109.5 . .
C37 C38 H38B 109.5 . .
H38A C38 H38B 109.5 . .
C37 C38 H38C 109.5 . .
H38A C38 H38C 109.5 . .
H38B C38 H38C 109.5 . .
C41 C39 C40 28(2) . .
C41 C39 O37 123(2) . .
C40 C39 O37 112(2) . .
C41 C39 H39A 120.9 . .
C40 C39 H39A 108.7 . .
O37 C39 H39A 108.3 . .
C41 C39 H39B 84.1 . .
C40 C39 H39B 112.0 . .
O37 C39 H39B 108.1 . .
H39A C39 H39B 107.7 . .
C41 C40 C39 67(6) . .
C41 C40 H40A 109.5 . .
C39 C40 H40A 115.9 . .
C41 C40 H40B 109.5 . .
C39 C40 H40B 43.1 . .
H40A C40 H40B 109.5 . .
C41 C40 H40C 109.5 . .
C39 C40 H40C 132.8 . .
H40A C40 H40C 109.5 . .
H40B C40 H40C 109.5 . .
C40 C41 C39 85(6) . .
C40 C41 H39B 123.1 . .
C39 C41 H39B 38.4 . .
C40 C41 H41A 109.5 . .
C39 C41 H41A 124.4 . .
H39B C41 H41A 104.3 . .
C40 C41 H41B 109.5 . .
C39 C41 H41B 115.6 . .
H39B C41 H41B 100.2 . .
H41A C41 H41B 109.5 . .
C40 C41 H41C 109.5 . .
C39 C41 H41C 25.2 . .
H39B C41 H41C 13.9 . .
H41A C41 H41C 109.5 . .
H41B C41 H41C 109.5 . .
O38 C42 O39 124.6(13) . .
O38 C42 C43 121.6(15) . .
O39 C42 C43 113.6(15) . .
C42 C43 H43A 109.5 . .
C42 C43 H43B 109.5 . .
H43A C43 H43B 109.5 . .
C42 C43 H43C 109.5 . .
H43A C43 H43C 109.5 . .
H43B C43 H43C 109.5 . .
O40 C44 O43 122.2(12) . .
O40 C44 C45 120.0(13) . .
O43 C44 C45 117.8(12) . .
C44 C45 H45A 109.5 . .
C44 C45 H45B 109.5 . .
H45A C45 H45B 109.5 . .
C44 C45 H45C 109.5 . .
H45A C45 H45C 109.5 . .
H45B C45 H45C 109.5 . .
O44 C46 O44 122.7(15) . 2_756
O44 C46 C47 118.7(8) . .
O44 C46 C47 118.7(8) 2_756 .
C46 C47 H47A 109.5 . .
C46 C47 H47B 109.5 . .
H47A C47 H47B 109.5 . .
C46 C47 H47C 109.5 . .
H47A C47 H47C 109.5 . .
H47B C47 H47C 109.5 . .
O51 C48 C49 114.3(12) . .
O51 C48 H48A 108.7 . .
C49 C48 H48A 108.7 . .
O51 C48 H48B 108.7 . .
C49 C48 H48B 108.7 . .
H48A C48 H48B 107.6 . .
C48 C49 H49A 109.5 . .
C48 C49 H49B 109.5 . .
H49A C49 H49B 109.5 . .
C48 C49 H49C 109.5 . .
H49A C49 H49C 109.5 . .
H49B C49 H49C 109.5 . .
O53 C50 C51 112.3(16) . .
O53 C50 H50A 109.2 . .
C51 C50 H50A 109.2 . .
O53 C50 H50B 109.2 . .
C51 C50 H50B 109.2 . .
H50A C50 H50B 107.9 . .
C50 C51 H51A 109.5 . .
C50 C51 H51B 109.5 . .
H51A C51 H51B 109.5 . .
C50 C51 H51C 109.5 . .
H51A C51 H51C 109.5 . .
H51B C51 H51C 109.5 . .
C53 C52 O59 105.0(13) . .
C53 C52 H52A 110.7 . .
O59 C52 H52A 110.7 . .
C53 C52 H52B 110.7 . .
O59 C52 H52B 110.7 . .
H52A C52 H52B 108.8 . .
C52 C53 H53A 109.5 . .
C52 C53 H53B 109.5 . .
H53A C53 H53B 109.5 . .
C52 C53 H53C 109.5 . .
H53A C53 H53C 109.5 . .
H53B C53 H53C 109.5 . .
O60 C54 C55 112.8(9) . .
O60 C54 H54A 109.0 . .
C55 C54 H54A 109.0 . .
O60 C54 H54B 109.0 . .
C55 C54 H54B 109.0 . .
H54A C54 H54B 107.8 . .
C54 C55 H55A 109.5 . .
C54 C55 H55B 109.5 . .
H55A C55 H55B 109.5 . .
C54 C55 H55C 109.5 . .
H55A C55 H55C 109.5 . .
H55B C55 H55C 109.5 . .
C57 C56 C58 131(5) . .
C57 C56 O47 98(3) . .
C58 C56 O47 131(3) . .
C56 C57 H57A 109.5 . .
C56 C57 H57B 109.5 . .
H57A C57 H57B 109.5 . .
C56 C57 H57C 109.5 . .
H57A C57 H57C 109.5 . .
H57B C57 H57C 109.5 . .
C56 C58 H58A 109.5 . .
C56 C58 H58B 109.5 . .
H58A C58 H58B 109.5 . .
C56 C58 H58C 109.5 . .
H58A C58 H58C 109.5 . .
H58B C58 H58C 109.5 . .
O67 C59 C60 108.7(11) . .
O67 C59 H59A 109.9 . .
C60 C59 H59A 109.9 . .
O67 C59 H59B 109.9 . .
C60 C59 H59B 109.9 . .
H59A C59 H59B 108.3 . .
C59 C60 H60A 109.5 . .
C59 C60 H60B 109.5 . .
H60A C60 H60B 109.5 . .
C59 C60 H60C 109.5 . .
H60A C60 H60C 109.5 . .
H60B C60 H60C 109.5 . .

loop_
_geom_bond_atom_site_label_1
_geom_bond_atom_site_label_2
_geom_bond_distance
_geom_bond_site_symmetry_2
Mn1 O49 1.868(7) .
Mn1 O49 1.868(7) 6_565
Mn1 O2 1.985(9) 6_565
Mn1 O2 1.985(9) .
Mn1 O1 2.169(13) .
Mn1 O3 2.354(13) .
Mn2 O49 1.845(7) .
Mn2 O49 1.845(7) 6_565
Mn2 O48 1.897(7) .
Mn2 O48 1.897(7) 6_565
Mn2 O4 2.225(11) .
Mn3 O48 1.867(7) 6_565
Mn3 O48 1.867(7) .
Mn3 O6 1.961(8) .
Mn3 O6 1.961(8) 6_565
Mn3 O5 2.197(14) .
Mn3 O7 2.235(10) .
Mn4 O48 1.883(6) .
Mn4 O52 1.897(6) .
Mn4 O50 1.917(7) .
Mn4 O8 1.977(8) .
Mn4 O9 2.235(8) .
Mn4 O51 2.257(7) .
Mn4 Mn7 2.838(3) .
Mn4 Mn6 3.038(2) .
Mn4 Mn5 3.091(3) .
Mn5 O50 1.879(7) .
Mn5 O49 1.910(7) .
Mn5 O11 1.927(9) .
Mn5 O53 1.950(7) .
Mn5 O10 2.188(9) .
Mn5 O51 2.391(8) .
Mn5 Mn7 3.053(2) .
Mn6 O55 1.850(6) .
Mn6 O52 1.914(6) .
Mn6 O51 1.958(7) .
Mn6 O13 1.962(7) .
Mn6 O12 2.270(7) .
Mn6 O53 2.377(8) .
Mn6 Mn7 3.120(2) .
Mn7 O54 1.867(6) .
Mn7 O52 1.923(7) .
Mn7 O50 1.937(7) .
Mn7 O15 1.948(9) .
Mn7 O14 2.187(7) .
Mn7 O53 2.306(8) .
Mn8 O56 1.868(7) .
Mn8 O54 1.884(7) .
Mn8 O17 1.981(8) .
Mn8 O19 1.981(7) .
Mn8 O16 2.180(9) .
Mn8 O18 2.217(7) .
Mn8 Mn9 2.808(2) .
Mn9 O54 1.880(6) .
Mn9 O56 1.895(6) .
Mn9 O57 1.920(7) .
Mn9 O55 1.924(7) .
Mn9 O20 2.211(8) .
Mn9 O21 2.429(15) .
Mn9 Mn10 2.834(2) .
Mn10 O57 1.884(6) .
Mn10 O55 1.904(6) .
Mn10 O25 1.967(7) .
Mn10 O24 1.993(7) .
Mn10 O23 2.137(8) .
Mn10 O22 2.250(8) .
Mn11 O57 1.855(6) .
Mn11 O60 1.938(7) .
Mn11 O58 1.947(6) .
Mn11 O26 1.977(7) .
Mn11 O27 2.158(8) .
Mn11 O59 2.369(7) .
Mn11 Mn13 3.053(2) .
Mn11 Mn12 3.118(2) .
Mn12 O56 1.869(6) .
Mn12 O58 1.904(7) .
Mn12 O61 1.913(6) .
Mn12 O29 2.007(8) .
Mn12 O28 2.223(7) .
Mn12 O59 2.268(7) .
Mn12 Mn13 2.836(3) .
Mn12 Mn14 3.059(2) .
Mn13 O61 1.874(6) .
Mn13 O62 1.876(6) .
Mn13 O58 1.894(6) .
Mn13 O30 1.962(8) .
Mn13 O31 2.215(7) .
Mn13 O60 2.267(7) .
Mn13 Mn14 3.119(2) .
Mn14 O63 1.870(7) .
Mn14 O59 1.921(7) .
Mn14 O61 1.926(6) .
Mn14 O33 1.960(7) .
Mn14 O32 2.147(8) .
Mn14 O60 2.427(7) .
Mn15 O64 1.875(6) .
Mn15 O63 1.876(6) .
Mn15 O35 1.976(7) .
Mn15 O36 1.986(7) .
Mn15 O34 2.132(8) .
Mn15 O37 2.296(8) .
Mn15 Mn16 2.825(2) .
Mn16 O65 1.866(6) .
Mn16 O64 1.893(6) .
Mn16 O63 1.905(6) .
Mn16 O62 1.915(6) .
Mn16 O38 2.188(8) .
Mn16 Mn17 2.802(2) .
Mn17 O62 1.840(6) .
Mn17 O65 1.884(6) .
Mn17 O40 1.966(8) .
Mn17 O42 2.005(7) .
Mn17 O39 2.199(8) .
Mn17 O41 2.240(6) .
Mn18 O65 1.875(6) .
Mn18 O66 1.882(7) .
Mn18 O66 1.931(6) 2_756
Mn18 O43 1.971(8) .
Mn18 O44 2.202(7) .
Mn18 O67 2.284(6) .
Mn18 Mn18 2.825(3) 2_756
Mn18 Mn19 3.053(2) 2_756
Mn18 Mn19 3.092(2) .
Mn19 O64 1.887(6) .
Mn19 O66 1.914(6) .
Mn19 O67 1.944(6) 2_756
Mn19 O45 1.961(7) .
Mn19 O46 2.269(7) .
Mn19 O67 2.340(8) .
Mn19 Mn18 3.053(2) 2_756
O1 C1 1.34(3) .
O1 C1 1.34(3) 6_565
O2 C3 1.311(16) .
O3 C5 1.37(5) .
O4 C7 1.52(4) .
O5 C7 1.10(3) .
O6 C9 1.323(14) .
O8 C9 1.264(15) .
O9 C11 1.264(13) .
O10 C1 1.29(3) .
O11 C3 1.202(15) .
O13 C13 1.251(12) .
O14 C11 1.245(15) .
O15 C15 1.324(14) .
O16 C19 1.243(16) .
O17 C15 1.256(13) .
O19 C17 1.234(12) .
O20 C19 1.332(18) .
O21 C21 1.39(2) .
O22 C24 1.36(2) .
O23 C25 1.251(15) .
O24 C13 1.237(12) .
O25 C27 1.213(12) .
O26 C27 1.288(11) .
O27 C25 1.306(13) .
O28 C29 1.275(12) .
O29 C17 1.250(12) .
O30 C31 1.250(12) .
O31 C29 1.216(13) .
O32 C33 1.355(14) .
O33 C35 1.281(12) .
O34 C33 1.300(13) .
O35 C35 1.237(12) .
O36 C37 1.257(11) .
O37 C39 1.51(2) .
O38 C42 1.304(16) .
O39 C42 1.325(16) .
O40 C44 1.255(13) .
O42 C31 1.278(12) .
O43 C44 1.334(14) .
O44 C46 1.272(9) .
O45 C37 1.248(11) .
O47 C56 1.45(3) .
O51 C48 1.449(12) .
O53 C50 1.438(14) .
O59 C52 1.574(14) .
O60 C54 1.421(11) .
O66 Mn18 1.931(6) 2_756
O67 C59 1.514(13) .
O67 Mn19 1.944(6) 2_756
C1 C2 1.55(3) .
C2 C2 1.91(5) 6_565
C2 H2A 0.9603 .
C2 H2B 0.9597 .
C2 H2C 0.9598 .
C3 C4 1.564(17) .
C4 H4A 0.9800 .
C4 H4B 0.9800 .
C4 H4C 0.9800 .
C5 C6 1.47(5) .
C5 H5A 0.9599 .
C6 H6A 0.9601 .
C6 H6B 0.9598 .
C7 C8 1.67(4) .
C8 H8A 0.9599 .
C8 H8B 0.9600 .
C9 C10 1.453(16) .
C10 H10A 0.9800 .
C10 H10B 0.9800 .
C10 H10C 0.9800 .
C11 C12 1.439(15) .
C12 H12A 0.9800 .
C12 H12B 0.9800 .
C12 H12C 0.9800 .
C13 C14 1.501(14) .
C14 H14A 0.9800 .
C14 H14B 0.9800 .
C14 H14C 0.9800 .
C15 C16 1.504(16) .
C16 H16A 0.9800 .
C16 H16B 0.9800 .
C16 H16C 0.9800 .
C17 C18 1.525(16) .
C18 H18A 0.9800 .
C18 H18B 0.9800 .
C18 H18C 0.9800 .
C19 C20 1.556(16) .
C20 H20A 0.9800 .
C20 H20B 0.9800 .
C20 H20C 0.9800 .
C21 C22 1.44(3) .
C21 C23 1.79(3) .
C22 H22A 0.9800 .
C22 H22B 0.9800 .
C22 H22C 0.9800 .
C23 H23A 0.9800 .
C23 H23B 0.9800 .
C23 H23C 0.9800 .
C24 C24' 1.48(2) .
C24 H24A 0.9900 .
C24 H24B 0.9900 .
C24' H24A 0.9800 .
C24' H24B 0.9800 .
C24' H24C 0.9800 .
C25 C26 1.526(15) .
C26 H26A 0.9800 .
C26 H26B 0.9800 .
C26 H26C 0.9800 .
C27 C28 1.529(12) .
C28 H28A 0.9800 .
C28 H28B 0.9800 .
C28 H28C 0.9800 .
C29 C30 1.550(14) .
C30 H30A 0.9800 .
C30 H30B 0.9800 .
C30 H30C 0.9800 .
C31 C32 1.486(15) .
C32 H32A 0.9800 .
C32 H32B 0.9800 .
C32 H32C 0.9800 .
C33 C34 1.442(16) .
C34 H34A 0.9800 .
C34 H34B 0.9800 .
C34 H34C 0.9800 .
C35 C36 1.568(14) .
C36 H36A 0.9800 .
C36 H36B 0.9800 .
C36 H36C 0.9800 .
C37 C38 1.478(14) .
C38 H38A 0.9800 .
C38 H38B 0.9800 .
C38 H38C 0.9800 .
C39 C41 1.34(4) .
C39 C40 1.45(4) .
C39 H39A 0.9901 .
C39 H39B 0.9899 .
C40 C41 0.68(5) .
C40 H40A 0.9800 .
C40 H40B 0.9800 .
C40 H40C 0.9800 .
C41 H39B 1.5835 .
C41 H41A 0.9800 .
C41 H41B 0.9800 .
C41 H41C 0.9800 .
C42 C43 1.509(16) .
C43 H43A 0.9800 .
C43 H43B 0.9800 .
C43 H43C 0.9800 .
C44 C45 1.512(15) .
C45 H45A 0.9800 .
C45 H45B 0.9800 .
C45 H45C 0.9800 .
C46 O44 1.272(9) 2_756
C46 C47 1.480(19) .
C47 H47A 0.9800 .
C47 H47B 0.9800 .
C47 H47C 0.9800 .
C48 C49 1.466(16) .
C48 H48A 0.9900 .
C48 H48B 0.9900 .
C49 H49A 0.9800 .
C49 H49B 0.9800 .
C49 H49C 0.9800 .
C50 C51 1.444(19) .
C50 H50A 0.9900 .
C50 H50B 0.9900 .
C51 H51A 0.9800 .
C51 H51B 0.9800 .
C51 H51C 0.9800 .
C52 C53 1.370(14) .
C52 H52A 0.9900 .
C52 H52B 0.9900 .
C53 H53A 0.9800 .
C53 H53B 0.9800 .
C53 H53C 0.9800 .
C54 C55 1.490(13) .
C54 H54A 0.9900 .
C54 H54B 0.9900 .
C55 H55A 0.9800 .
C55 H55B 0.9800 .
C55 H55C 0.9800 .
C56 C57 1.03(3) .
C56 C58 1.14(3) .
C57 H57A 0.9800 .
C57 H57B 0.9800 .
C57 H57C 0.9800 .
C58 H58A 0.9800 .
C58 H58B 0.9800 .
C58 H58C 0.9800 .
C59 C60 1.534(14) .
C59 H59A 0.9900 .
C59 H59B 0.9900 .
C60 H60A 0.9800 .
C60 H60B 0.9800 .
C60 H60C 0.9800 .
